data_1571863
loop_
_publ_author_name
'Carroll, Robert C.'
'Coles, Simon J.'

_publ_section_title
;
 Statistical optimization of guest uptake in crystalline sponges: grading
 structural outcomes.
;
_journal_coeditor_code LT5068
_journal_issue 4
_journal_name_full IUCrJ
_journal_paper_doi 10.1107/S2052252524004871
_journal_volume 11
_journal_year 2024
_chemical_formula_moiety 'C72 H48 I12 N24 Zn6, 0.65(C15 H16 O3), 0.498(C6 H12)'
_chemical_formula_sum 'C84.74 H64.37 I12 N24 O1.95 Zn6'
_chemical_formula_weight 3365.01
_chemical_name_systematic
; (2',6'-dimethoxy-[1,1'-biphenyl]-2-yl)methanol
 (absorbed in crystalline sponge)
;
_space_group_crystal_system monoclinic
_space_group_IT_number 13
_space_group_name_Hall '-P 2yac'
_space_group_name_H-M_alt 'P 1 2/n 1'
_atom_sites_solution_hydrogens geom
_atom_sites_solution_primary dual
_audit_creation_date 2024-01-23
_audit_creation_method
;
Olex2 1.5-alpha
(compiled 2023.11.24 svn.r209d9fb2 for OlexSys, GUI svn.r6869)
;
_cell_angle_alpha 90
_cell_angle_beta 101.863(3)
_cell_angle_gamma 90
_cell_formula_units_Z 4
_cell_length_a 31.5154(10)
_cell_length_b 15.0261(5)
_cell_length_c 34.3648(12)
_cell_measurement_reflns_used 14997
_cell_measurement_temperature 100(2)
_cell_measurement_theta_max 68.7890
_cell_measurement_theta_min 2.9020
_cell_volume 15926.0(9)
_computing_cell_refinement 'CrysAlisPro 1.171.42.72a (Rigaku OD, 2022)'
_computing_data_collection 'CrysAlisPro 1.171.42.72a (Rigaku OD, 2022)'
_computing_data_reduction 'CrysAlisPro 1.171.42.72a (Rigaku OD, 2022)'
_computing_molecular_graphics 'Olex2 1.5-alpha (Dolomanov et al., 2009)'
_computing_publication_material 'Olex2 1.5-alpha (Dolomanov et al., 2009)'
_computing_structure_refinement 'SHELXL 2016/6 (Sheldrick, 2015)'
_computing_structure_solution 'SHELXT 2014/5 (Sheldrick, 2014)'
_diffrn_ambient_environment N~2~
_diffrn_ambient_temperature 100(2)
_diffrn_detector 'hybrid pixel array detector'
_diffrn_detector_area_resol_mean 10
_diffrn_detector_dtime 0.000
_diffrn_detector_type 'Rigaku, HyPix 6000HE'
_diffrn_measured_fraction_theta_full 0.993
_diffrn_measured_fraction_theta_max 0.992
_diffrn_measurement_details
;
List of Runs (angles in degrees, time in seconds):

  # Type    Start    End  Width  t~exp~   \w     \q     \k     \f   Frames
--------------------------------------------------------------------------
  1  \w    -94.00 -68.00   0.50    5.00    -- -103.00 106.00  50.00   52
  2  \w   -172.00 -88.00   0.50    5.00    -- -103.00-106.00 -48.00  168
  3  \w   -169.00-100.00   0.50    5.00    -- -103.00 -15.00 -30.00  138
  4  \w    -65.00 -30.00   0.50    5.00    -- -103.00  61.00  30.00   70
  5  \w    -58.00 -30.00   0.50    5.00    -- -103.00  61.00-180.00   56
  6  \w   -135.00 -79.00   0.50    5.00    -- -103.00-125.00   0.00  112
  7  \w   -159.00-108.00   0.50    5.00    -- -103.00 -15.00  30.00  102
  8  \w    -69.00 -43.00   0.50    5.00    -- -103.00  61.00 150.00   52
  9  \w   -170.00-145.00   0.50    5.00    -- -103.00-125.00   0.00   50
 10  \w    -69.00 -44.00   0.50    5.00    -- -103.00  61.00   0.00   50
 11  \w    -65.00 -38.00   0.50    5.00    -- -103.00  61.00-120.00   54
 12  \w    -69.00 -44.00   0.50    5.00    -- -103.00  61.00 -90.00   50
 13  \w    -61.00 -34.00   0.50    5.00    -- -103.00  61.00-150.00   54
 14  \w    104.00 162.00   0.50    5.00    --  101.75 106.00  50.00  116
 15  \w     60.00 102.00   0.50    5.00    --  101.75-106.00 -48.00   84
 16  \w     72.00 104.00   0.50    5.00    --  101.75 -94.00 -30.00   64
 17  \w     29.00  61.00   0.50    5.00    --  101.75 -94.00 -30.00   64
 18  \w     37.00 105.00   0.50    5.00    --  101.75 -77.00 -30.00  136
 19  \w    -81.00  -2.00   0.50    0.75    --  -46.01 106.00  50.00  158
 20  \w     15.00  45.00   0.50    0.75    --   46.01-106.00 -48.00   60
 21  \w    -40.00   7.00   0.50    0.75    --  -46.01  37.00 -30.00   94
 22  \w    -98.00 -37.00   0.50    0.75    --  -46.01 -57.00-150.00  122
 23  \w    -38.00  16.00   0.50    0.75    --  -46.01  37.00-180.00  108
 24  \w   -111.00 -31.00   0.50    0.75    --  -46.01 -57.00 -60.00  160
;
_diffrn_measurement_device 'four-circle diffractometer'
_diffrn_measurement_device_details 'Rigaku Oxford Difffraction, UG2 \k goniometer'
_diffrn_measurement_device_type
; Rigaku 007HF equipped with Varimax confocal mirrors and a UG2 goniometer 
and HyPix 6000HE detector
;
_diffrn_measurement_method 'profile data from \w-scans'
_diffrn_measurement_specimen_support 'MiTeGen loops'
_diffrn_orient_matrix_type 'CrysAlisPro convention (1999,Acta A55,543-557)'
_diffrn_orient_matrix_UB_11 0.0080407000
_diffrn_orient_matrix_UB_12 -0.0993953000
_diffrn_orient_matrix_UB_13 0.0098676000
_diffrn_orient_matrix_UB_21 0.0366743000
_diffrn_orient_matrix_UB_22 -0.0008402000
_diffrn_orient_matrix_UB_23 -0.0235101000
_diffrn_orient_matrix_UB_31 0.0328989000
_diffrn_orient_matrix_UB_32 0.0251740000
_diffrn_orient_matrix_UB_33 0.0380943000
_diffrn_radiation_collimation 0.3
_diffrn_radiation_monochromator 'Varimax focusing mirrors'
_diffrn_radiation_probe x-ray
_diffrn_radiation_type 'Cu K\a'
_diffrn_radiation_wavelength 1.54184
_diffrn_reflns_av_R_equivalents 0.0724
_diffrn_reflns_av_unetI/netI 0.0537
_diffrn_reflns_Laue_measured_fraction_full 0.993
_diffrn_reflns_Laue_measured_fraction_max 0.992
_diffrn_reflns_limit_h_max 37
_diffrn_reflns_limit_h_min -37
_diffrn_reflns_limit_k_max 18
_diffrn_reflns_limit_k_min -15
_diffrn_reflns_limit_l_max 41
_diffrn_reflns_limit_l_min -40
_diffrn_reflns_number 98591
_diffrn_reflns_point_group_measured_fraction_full 0.993
_diffrn_reflns_point_group_measured_fraction_max 0.992
_diffrn_reflns_theta_full 67.684
_diffrn_reflns_theta_max 68.251
_diffrn_reflns_theta_min 2.133
_diffrn_source 'Rotating anode'
_diffrn_source_current 30.0
_diffrn_source_power 1.2
_diffrn_source_target Cu
_diffrn_source_type 'Rigaku 007 HF'
_diffrn_source_voltage 40.0
_exptl_absorpt_coefficient_mu 19.554
_exptl_absorpt_correction_T_max 0.200
_exptl_absorpt_correction_T_min 0.031
_exptl_absorpt_correction_type analytical
_exptl_absorpt_process_details
;
CrysAlisPro 1.171.42.72a (Rigaku Oxford Diffraction, 2022)
Analytical numeric absorption correction using a multifaceted crystal
model based on expressions derived by R.C. Clark & J.S. Reid.
(Clark, R. C. & Reid, J. S. (1995). Acta Cryst. A51, 887-897)
Empirical absorption correction using spherical harmonics,
implemented in SCALE3 ABSPACK scaling algorithm.
;
_exptl_crystal_colour 'light yellow'
_exptl_crystal_colour_modifier light
_exptl_crystal_colour_primary yellow
_exptl_crystal_density_diffrn 1.403
_exptl_crystal_description block
_exptl_crystal_F_000 6290
_exptl_crystal_size_max 0.28
_exptl_crystal_size_mid 0.18
_exptl_crystal_size_min 0.15
_refine_diff_density_max 1.445
_refine_diff_density_min -1.003
_refine_diff_density_rms 0.232
_refine_ls_extinction_method none
_refine_ls_goodness_of_fit_ref 1.058
_refine_ls_hydrogen_treatment constr
_refine_ls_matrix_type full
_refine_ls_number_parameters 1507
_refine_ls_number_reflns 28948
_refine_ls_number_restraints 495
_refine_ls_restrained_S_all 1.052
_refine_ls_R_factor_all 0.1580
_refine_ls_R_factor_gt 0.1268
_refine_ls_shift/su_max 0.002
_refine_ls_shift/su_mean 0.000
_refine_ls_structure_factor_coef Fsqd
_refine_ls_weighting_details 'w=1/[\s^2^(Fo^2^)+(0.1614P)^2^+260.5478P] where P=(Fo^2^+2Fc^2^)/3'
_refine_ls_weighting_scheme calc
_refine_ls_wR_factor_gt 0.3621
_refine_ls_wR_factor_ref 0.3848
_reflns_Friedel_coverage 0.000
_reflns_number_gt 19487
_reflns_number_total 28948
_reflns_threshold_expression 'I > 2\s(I)'
_cod_data_source_file lt5068.cif
_cod_data_source_block 50_1_96c
_cod_database_code 1571863
_shelx_shelxl_version_number 2016/6
_chemical_oxdiff_formula '(Zn3 I6 N12 H24 C36) (C15 H16 O3)2 (C6 H12)2'
_chemical_oxdiff_usercomment JP-9300-04
_shelx_space_group_comment
;
The symmetry employed for this shelxl refinement is uniquely defined
by the following loop, which should always be used as a source of
symmetry information in preference to the above space-group names.
They are only intended as comments.
;
_shelx_estimated_absorpt_t_max 0.157
_shelx_estimated_absorpt_t_min 0.073
_olex2_refinement_description
;
1. Fixed Uiso
 At 1.2 times of:
  All C(H) groups, All C(H,H) groups
 At 1.5 times of:
  All C(H,H,H) groups, All O(H) groups
2. Restrained distances
 O1A-C13A = O2A-C14A = O3A-C15A
 1.43 with sigma of 0.02
 C5A-C13A
 1.51 with sigma of 0.02
 C7A-C4A
 1.5 with sigma of 0.02
 O3A-C12A = O2A-C8A
 1.37 with sigma of 0.02
 C803-C804 = C803-C802 = C804-C805 = C805-C806 = C806-C801 = C801-C802
 1.54 with sigma of 0.02
 C810-C811 = C810-C809 = C811-C812 = C812-C807 = C807-C808 = C808-C809
 1.54 with sigma of 0.02
 C5A-O1A
 2.4 with sigma of 0.04
 C12A-C15A
 2.4 with sigma of 0.02
 C803-C805 = C803-C801 = C804-C806 = C805-C801 = C806-C802
 2.54 with sigma of 0.04
 C810-C812 = C810-C808 = C811-C807 = C812-C808 = C807-C809
 2.54 with sigma of 0.04
 C2A-C1A \\sim C3A-C2A \\sim C4A-C3A \\sim C5A-C4A \\sim C6A-C5A \\sim C6A-C1A
 with sigma of 0.02
 C8A-C7A \\sim C9A-C8A \\sim C9A-C10A \\sim C11A-C10A \\sim C12A-C11A \\sim
C7A-C12A
 with sigma of 0.02
 C1A-C3A \\sim C2A-C4A \\sim C3A-C5A \\sim C4A-C6A \\sim C5A-C1A \\sim C6A-C2A
 with sigma of 0.04
 C7A-C9A \\sim C8A-C10A \\sim C9A-C11A \\sim C10A-C12A \\sim C11A-C7A \\sim
C12A-C8A
 with sigma of 0.04
 I310-Zn35 \\sim I410-Zn45
 with sigma of 0.02
 O2A-C8A \\sim O3A-C12A
 with sigma of 0.02
 I309-Zn35 \\sim I409-Zn45
 with sigma of 0.02
 Zn35-N319 \\sim Zn45-N319
 with sigma of 0.02
 Zn35-N318 \\sim Zn45-N318
 with sigma of 0.02
 I310-I309 \\sim I410-I409
 with sigma of 0.04
 I310-N319 \\sim I410-N319
 with sigma of 0.04
 I310-N318 \\sim I410-N318
 with sigma of 0.04
 I309-N319 \\sim I409-N319
 with sigma of 0.04
 I309-N318 \\sim I409-N318
 with sigma of 0.04
 I304-Zn32 \\sim I404-Zn42
 with sigma of 0.02
 I303-Zn32 \\sim I403-Zn42
 with sigma of 0.02
 Zn32-N307 \\sim Zn42-N307
 with sigma of 0.02
 Zn32-N306 \\sim Zn42-N306
 with sigma of 0.02
 I304-I303 \\sim I404-I403
 with sigma of 0.04
 I304-N307 \\sim I404-N307
 with sigma of 0.04
 I304-N306 \\sim I404-N306
 with sigma of 0.04
 I303-N307 \\sim I403-N307
 with sigma of 0.04
 I303-N306 \\sim I403-N306
 with sigma of 0.04
 I307-Zn34 \\sim I407-Zn44
 with sigma of 0.02
 I308-Zn34 \\sim I408-Zn44
 with sigma of 0.02
 Zn34-N317 \\sim Zn44-N317
 with sigma of 0.02
 I307-I308 \\sim I407-I408
 with sigma of 0.04
 I307-N317 \\sim I407-N317
 with sigma of 0.04
 I308-N317 \\sim I408-N317
 with sigma of 0.04
 I301-Zn31 \\sim I401-Zn41
 with sigma of 0.02
 I302-Zn31 \\sim I402-Zn41
 with sigma of 0.02
 Zn31-N301 \\sim Zn41-N301
 with sigma of 0.02
 I301-I302 \\sim I401-I402
 with sigma of 0.04
 I301-N301 \\sim I401-N301
 with sigma of 0.04
 I302-N301 \\sim I402-N301
 with sigma of 0.04
 I406-Zn43 \\sim I306-Zn33
 with sigma of 0.02
 I405-Zn43 \\sim I305-Zn33
 with sigma of 0.02
 Zn43-N313 \\sim Zn33-N313
 with sigma of 0.02
 Zn43-N312 \\sim Zn33-N312
 with sigma of 0.02
 I406-I405 \\sim I306-I305
 with sigma of 0.04
 I406-N313 \\sim I306-N313
 with sigma of 0.04
 I406-N312 \\sim I306-N312
 with sigma of 0.04
 I405-N313 \\sim I305-N313
 with sigma of 0.04
 I405-N312 \\sim I305-N312
 with sigma of 0.04
 I504-Zn52 \\sim I404-Zn42
 with sigma of 0.02
 I503-Zn52 \\sim I403-Zn42
 with sigma of 0.02
 C803-C804 \\sim C804-C805 \\sim C805-C806 \\sim C806-C801 \\sim C801-C802
\\sim C802-C803
 with sigma of 0.02
 C803-C801 \\sim C805-C801 \\sim C804-C802 \\sim C804-C806 \\sim C806-C802
\\sim C803-C805
 with sigma of 0.04
 C810-C811 \\sim C811-C812 \\sim C812-C807 \\sim C807-C808 \\sim C808-C809
\\sim C809-C810
 with sigma of 0.02
 C810-C808 \\sim C812-C808 \\sim C811-C809 \\sim C811-C807 \\sim C807-C809
\\sim C810-C812
 with sigma of 0.04
 N319-C359 \\sim N319-C3
 with sigma of 0.02
 C357-C358 \\sim C357-C1
 with sigma of 0.02
 C359-C358 \\sim C3-C1
 with sigma of 0.02
 N319-C358 \\sim N319-C1
 with sigma of 0.04
 C357-C359 \\sim C357-C3
 with sigma of 0.04
3. Uiso/Uaniso restraints and constraints
C7A \\sim O2A \\sim C8A \\sim C14A \\sim C9A \\sim C4A \\sim C12A \\sim C10A
\\sim C3A \\sim C5A \\sim O3A \\sim C11A \\sim C2A \\sim C6A \\sim C13A \\sim
C15A \\sim C1A \\sim O1A: within 2A with sigma of 0.04 and sigma for terminal
atoms of 0.08 within 2A
C803 \\sim C804 \\sim C805 \\sim C806 \\sim C801 \\sim C802: within 2A with
sigma of 0.04 and sigma for terminal atoms of 0.08 within 2A
C810 \\sim C811 \\sim C812 \\sim C807 \\sim C808 \\sim C809: within 2A with
sigma of 0.04 and sigma for terminal atoms of 0.08 within 2A
C359 \\sim C358 \\sim C3 \\sim C1: within 2A with sigma of 0.04 and sigma for
terminal atoms of 0.08 within 2A
4. Rigid body (RIGU) restrains
 C803, C804, C805, C806, C801, C802
 with sigma for 1-2 distances of 0.004 and sigma for 1-3 distances of 0.004
 C810, C811, C812, C807, C808, C809
 with sigma for 1-2 distances of 0.004 and sigma for 1-3 distances of 0.004
5. Others
 1*[Sof(I307)+Sof(I308)+Sof(Zn34)]+1*[Sof(I408)+Sof(Zn44)+Sof(I407)]=1 with
 esd of 0.00001
 Sof(I307)=Sof(I308)=Sof(Zn34)=FVAR(1)
 Sof(I408)=Sof(Zn44)=Sof(I407)=FVAR(2)
 Sof(C3)=Sof(H3)=Sof(C1)=Sof(H1)=1-FVAR(3)
 Sof(C359)=Sof(H359)=Sof(C358)=Sof(H358)=FVAR(3)
 Fixed Sof: I304(0.48932) I406(0.35996) I310(0.5) I312(0.55164) I405(0.35996)
 I303(0.48932) I301(0.46973) I309(0.5) I311(0.55164) I302(0.46973)
 Zn32(0.48932) Zn35(0.5) Zn31(0.46973) Zn43(0.35996) Zn36(0.55164) O2A(0.64986)
 O3A(0.64986) C4A(0.64986) O1A(0.64986) H1AA(0.64986) C3A(0.64986) H3A(0.64986)
 C7A(0.64986) C5A(0.64986) C6A(0.64986) H6A(0.64986) C12A(0.64986) C1A(0.64986)
 H1A(0.64986) C2A(0.64986) H2A(0.64986) C11A(0.64986) H11A(0.64986)
 C8A(0.64986) C10A(0.64986) H10A(0.64986) C14A(0.64986) H14A(0.64986)
 H14B(0.64986) H14C(0.64986) C9A(0.64986) H9A(0.64986) C13A(0.64986)
 H13A(0.64986) H13B(0.64986) C15A(0.64986) H15A(0.64986) H15B(0.64986)
 H15C(0.64986) I410(0.5) Zn45(0.5) I409(0.5) I404(0.4782) Zn42(0.4782)
 I403(0.4782) I402(0.49221) Zn41(0.49221) I401(0.49221) I306(0.46148)
 Zn33(0.46148) I305(0.46148) I504(0.03249) Zn52(0.03249) I503(0.03249)
 I412(0.44836) I411(0.44836) Zn46(0.44836) I502(0.03805) I501(0.03805)
 Zn51(0.03805) I506(0.17856) I505(0.17856) Zn53(0.17856) C803(0.31544)
 H80A(0.31544) H80B(0.31544) C804(0.31544) H80C(0.31544) H80D(0.31544)
 C805(0.31544) H80E(0.31544) H80F(0.31544) C806(0.31544) H80G(0.31544)
 H80H(0.31544) C801(0.31544) H80I(0.31544) H80J(0.31544) C802(0.31544)
 H80K(0.31544) H80L(0.31544) C810(0.18232) H81A(0.18232) H81B(0.18232)
 C811(0.18232) H81C(0.18232) H81D(0.18232) C812(0.18232) H81E(0.18232)
 H81F(0.18232) C807(0.18232) H80M(0.18232) H80N(0.18232) C808(0.18232)
 H80O(0.18232) H80P(0.18232) C809(0.18232) H80Q(0.18232) H80R(0.18232)
 Fixed Uiso: I504(0.08) Zn52(0.08) I503(0.08) I502(0.08) I501(0.08) Zn51(0.08)
 I506(0.08) I505(0.08) Zn53(0.08)
6.a Secondary CH2 refined with riding coordinates:
 C13A(H13A,H13B), C803(H80A,H80B), C804(H80C,H80D), C805(H80E,H80F), C806(H80G,
 H80H), C801(H80I,H80J), C802(H80K,H80L), C810(H81A,H81B), C811(H81C,H81D),
 C812(H81E,H81F), C807(H80M,H80N), C808(H80O,H80P), C809(H80Q,H80R)
6.b Aromatic/amide H refined with riding coordinates:
 C349(H349), C353(H353), C322(H322), C329(H329), C320(H320), C348(H348),
 C328(H328), C365(H365), C323(H323), C356(H356), C337(H337), C338(H338),
 C333(H333), C304(H304), C354(H354), C319(H319), C341(H341), C346(H346),
 C351(H351), C315(H315), C340(H340), C314(H314), C366(H366), C364(H364),
 C317(H317), C336(H336), C332(H332), C318(H318), C355(H355), C3A(H3A),
 C350(H350), C347(H347), C312(H312), C367(H367), C305(H305), C310(H310),
 C372(H372), C302(H302), C311(H311), C371(H371), C301(H301), C330(H330),
 C6A(H6A), C335(H335), C313(H313), C331(H331), C1A(H1A), C2A(H2A), C368(H368),
 C11A(H11A), C369(H369), C10A(H10A), C9A(H9A), C359(H359), C358(H358), C3(H3),
 C1(H1)
6.c Tetrahedral OH refined with riding coordinates:
 O1A(H1AA)
6.d Idealised Me refined with everything fixed:
 C14A(H14A,H14B,H14C), C15A(H15A,H15B,H15C)
;
_olex2_date_sample_data_collection 2022-02-27
_olex2_date_sample_submission 2022-02-27
_olex2_submission_original_sample_id 50_1_96c
_olex2_submission_special_instructions 'No special instructions were received'
_oxdiff_exptl_absorpt_empirical_details
;
Empirical correction (ABSPACK) includes:
- Absorption correction using spherical harmonics
- Frame scaling
- Detector area scaling
- B-factor correction
;
_oxdiff_exptl_absorpt_empirical_full_max 4.989
_oxdiff_exptl_absorpt_empirical_full_min 0.366

loop_
_space_group_symop_operation_xyz
'x, y, z'
'-x+1/2, y, -z+1/2'
'-x, -y, -z'
'x-1/2, -y, z-1/2'

loop_
_atom_site_label
_atom_site_type_symbol
_atom_site_fract_x
_atom_site_fract_y
_atom_site_fract_z
_atom_site_U_iso_or_equiv
_atom_site_adp_type
_atom_site_occupancy
_atom_site_site_symmetry_order
_atom_site_calc_flag
_atom_site_refinement_flags_posn
_atom_site_refinement_flags_adp
_atom_site_refinement_flags_occupancy
_atom_site_disorder_assembly
_atom_site_disorder_group
I304 I 0.5871(4) 0.5051(6) 0.8574(3) 0.161(5) Uani 0.4893 1 d D . P A 1
I307 I 0.88323(11) 0.1123(4) 0.73743(18) 0.0905(16) Uani 0.512(3) 1 d D . P B 1
I308 I 0.9345(3) 0.0230(5) 0.6320(3) 0.207(5) Uani 0.512(3) 1 d D . P B 1
I406 I 0.6752(4) 0.9639(5) 0.4944(2) 0.172(6) Uani 0.36 1 d D . P C 1
I310 I 0.6029(4) 0.0125(5) 0.3612(3) 0.244(7) Uani 0.5 1 d D . P D 1
I312 I 0.70422(9) 0.4796(2) 0.00979(9) 0.0712(6) Uani 0.5516 1 d . . P E 1
I405 I 0.7774(3) 0.9644(4) 0.60282(16) 0.0738(19) Uani 0.36 1 d D . P C 1
I303 I 0.48531(15) 0.6649(5) 0.89668(17) 0.0891(14) Uani 0.4893 1 d D . P A 1
I301 I 0.8595(2) 0.6017(6) 1.2250(2) 0.0868(14) Uani 0.4697 1 d D . P F 1
I309 I 0.4971(3) 0.1678(9) 0.4009(3) 0.223(6) Uani 0.5 1 d D . P D 1
I311 I 0.80155(10) 0.4013(2) 0.11647(11) 0.0852(8) Uani 0.5516 1 d . . P E 1
I302 I 0.9328(2) 0.5027(3) 1.13510(18) 0.0906(14) Uani 0.4697 1 d D . P F 1
Zn34 Zn 0.9077(4) 0.1417(7) 0.6736(3) 0.158(7) Uani 0.512(3) 1 d D . P B 1
Zn32 Zn 0.55289(17) 0.6527(5) 0.86903(18) 0.059(3) Uani 0.4893 1 d D . P A 1
Zn35 Zn 0.5681(4) 0.1540(7) 0.3786(3) 0.152(7) Uani 0.5 1 d D . P D 1
Zn31 Zn 0.8949(5) 0.6221(9) 1.1675(3) 0.070(3) Uani 0.4697 1 d D . P F 1
Zn43 Zn 0.7057(6) 0.9023(8) 0.5623(5) 0.226(13) Uani 0.36 1 d D . P C 1
Zn36 Zn 0.72749(18) 0.3857(5) 0.0715(2) 0.0615(12) Uani 0.5516 1 d . . P E 1
N309 N 0.5175(4) 0.9830(7) 0.7214(4) 0.070(4) Uani 1 1 d . . . . .
N316 N 0.7296(4) 0.3115(7) 0.5389(4) 0.063(3) Uani 1 1 d . . . . .
N314 N 0.6898(4) 0.4418(8) 0.5217(4) 0.070(4) Uani 1 1 d . . . . .
N323 N 0.4571(5) 0.7569(9) 0.1865(4) 0.075(4) Uani 1 1 d . . . . .
N321 N 0.5372(4) 0.4759(9) 0.2286(4) 0.068(3) Uani 1 1 d . . . . .
N315 N 0.7495(4) 0.4398(8) 0.5761(4) 0.067(3) Uani 1 1 d . . . . .
N317 N 0.8605(4) 0.2152(7) 0.6379(4) 0.078(4) Uani 1 1 d D . . . .
N308 N 0.5743(5) 0.9014(9) 0.7019(4) 0.073(4) Uani 1 1 d . . . . .
N313 N 0.7100(6) 0.7630(10) 0.5589(4) 0.083(4) Uani 1 1 d D . . . .
N310 N 0.5480(5) 1.0333(9) 0.6676(4) 0.077(4) Uani 1 1 d . . . . .
N307 N 0.5455(5) 0.7339(10) 0.8198(4) 0.077(4) Uani 1 1 d D . . . .
N312 N 0.6600(6) 0.9207(10) 0.5959(5) 0.089(5) Uani 1 1 d D . . . .
N319 N 0.5674(5) 0.2339(9) 0.3298(4) 0.078(4) Uani 1 1 d D . . . .
N304 N 0.6887(5) 0.9344(8) 1.0057(4) 0.076(4) Uani 1 1 d . . . . .
N302 N 0.7238(5) 0.7969(9) 1.0209(4) 0.076(4) Uani 1 1 d . . . . .
N322 N 0.5670(5) 0.5235(10) 0.1750(4) 0.074(4) Uani 1 1 d . . . . .
N303 N 0.7449(5) 0.9231(10) 1.0620(4) 0.078(4) Uani 1 1 d . . . . .
C324 C 0.5455(6) 0.9141(10) 0.7242(5) 0.067(4) Uani 1 1 d . . . . .
N320 N 0.5928(6) 0.3929(10) 0.2103(5) 0.085(4) Uani 1 1 d . . . . .
N318 N 0.6144(5) 0.2188(9) 0.4224(4) 0.086(5) Uani 1 1 d D . . . .
N311 N 0.4419(6) 1.2727(12) 0.6812(6) 0.095(5) Uani 1 1 d . . . . .
C325 C 0.5216(6) 1.0410(11) 0.6928(5) 0.068(4) Uani 1 1 d . . . . .
C352 C 0.6673(5) 0.3083(9) 0.4849(5) 0.067(4) Uani 1 1 d . . . . .
C339 C 0.7140(5) 0.5821(8) 0.5549(4) 0.059(4) Uani 1 1 d . . . . .
C321 C 0.5447(5) 0.8512(8) 0.7576(5) 0.063(4) Uani 1 1 d . . . . .
N305 N 0.7199(6) 1.2492(10) 1.0572(5) 0.089(4) Uani 1 1 d . . . . .
C361 C 0.5416(5) 0.5322(11) 0.1999(5) 0.068(4) Uani 1 1 d . . . . .
N301 N 0.8516(5) 0.6937(9) 1.1252(5) 0.090(5) Uani 1 1 d D . . . .
C343 C 0.7536(5) 0.3551(9) 0.5680(4) 0.061(4) Uani 1 1 d . . . . .
C345 C 0.7908(5) 0.3051(9) 0.5931(5) 0.066(4) Uani 1 1 d . . . . .
C342 C 0.7178(5) 0.4818(10) 0.5508(5) 0.066(4) Uani 1 1 d . . . . .
C327 C 0.4956(6) 1.1237(10) 0.6897(5) 0.072(4) Uani 1 1 d . . . . .
N306 N 0.6016(5) 0.7167(10) 0.9082(5) 0.088(5) Uani 1 1 d D . . . .
C360 C 0.5655(6) 0.4054(12) 0.2330(5) 0.073(4) Uani 1 1 d . . . . .
O2A O 0.7457(6) 0.5256(10) 0.8154(5) 0.086(5) Uani 0.6499 1 d D U P . .
C308 C 0.6929(6) 0.8486(11) 1.0003(5) 0.075(5) Uani 1 1 d . . . . .
O3A O 0.6077(6) 0.5732(11) 0.7334(6) 0.089(5) Uani 0.6499 1 d D U P . .
C363 C 0.5129(5) 0.6131(10) 0.1964(5) 0.063(4) Uani 1 1 d . . . . .
C349 C 0.7986(6) 0.2196(10) 0.5853(6) 0.084(6) Uani 1 1 d . . . . .
H349 H 0.779535 0.188767 0.564620 0.101 Uiso 1 1 calc R U . . .
C344 C 0.6973(5) 0.3569(10) 0.5169(4) 0.064(4) Uani 1 1 d . . . . .
C357 C 0.5647(6) 0.3465(10) 0.2654(5) 0.070(4) Uani 1 1 d D . . . .
C334 C 0.6043(6) 0.9477(12) 0.6467(5) 0.075(5) Uani 1 1 d . . . . .
C316 C 0.6626(6) 0.8013(12) 0.9671(5) 0.082(5) Uani 1 1 d . . . . .
C353 C 0.6763(6) 0.2242(10) 0.4745(5) 0.078(5) Uani 1 1 d . . . . .
H353 H 0.701342 0.194532 0.488615 0.093 Uiso 1 1 calc R U . . .
C306 C 0.7486(5) 0.8363(10) 1.0521(5) 0.071(4) Uani 1 1 d . . . . .
C322 C 0.5675(6) 0.7740(13) 0.7604(6) 0.087(6) Uani 1 1 d . . . . .
H322 H 0.583283 0.758917 0.740569 0.104 Uiso 1 1 calc R U . . .
C329 C 0.4413(7) 1.2170(11) 0.7097(6) 0.086(6) Uani 1 1 d . . . . .
H329 H 0.422092 1.227191 0.727159 0.104 Uiso 1 1 calc R U . . .
C320 C 0.5178(7) 0.8617(11) 0.7835(5) 0.084(6) Uani 1 1 d . . . . .
H320 H 0.497691 0.909558 0.779740 0.101 Uiso 1 1 calc R U . . .
C348 C 0.8342(6) 0.1769(12) 0.6073(6) 0.090(6) Uani 1 1 d . . . . .
H348 H 0.840276 0.117756 0.600321 0.108 Uiso 1 1 calc R U . . .
C328 C 0.4689(7) 1.1400(11) 0.7156(6) 0.085(6) Uani 1 1 d . . . . .
H328 H 0.468626 1.100908 0.737317 0.102 Uiso 1 1 calc R U . . .
C365 C 0.4630(6) 0.7075(12) 0.2192(5) 0.076(5) Uani 1 1 d . . . . .
H365 H 0.448083 0.722278 0.239706 0.091 Uiso 1 1 calc R U . . .
C323 C 0.5675(6) 0.7171(12) 0.7923(6) 0.088(6) Uani 1 1 d . . . . .
H323 H 0.584244 0.664065 0.794148 0.105 Uiso 1 1 calc R U . . .
C307 C 0.7151(6) 0.9689(10) 1.0357(6) 0.077(5) Uani 1 1 d . . . . .
N324 N 0.6793(7) 0.4059(14) 0.1038(6) 0.106(6) Uani 1 1 d . . . . .
C356 C 0.5330(7) 0.3411(16) 0.2840(7) 0.105(7) Uani 1 1 d . . . . .
H356 H 0.507641 0.375403 0.274727 0.126 Uiso 1 1 calc R U . . .
C337 C 0.7322(6) 0.7186(12) 0.5878(5) 0.080(5) Uani 1 1 d . . . . .
H337 H 0.746725 0.749684 0.610781 0.096 Uiso 1 1 calc R U . . .
C338 C 0.7358(6) 0.6259(13) 0.5868(6) 0.083(5) Uani 1 1 d . . . . .
H338 H 0.753371 0.594625 0.608269 0.100 Uiso 1 1 calc R U . . .
C326 C 0.5734(6) 0.9611(12) 0.6730(5) 0.078(5) Uani 1 1 d . . . . .
C333 C 0.6376(8) 0.8929(15) 0.6570(6) 0.098(6) Uani 1 1 d . . . . .
H333 H 0.641970 0.860990 0.681388 0.117 Uiso 1 1 calc R U . . .
C304 C 0.7900(6) 0.6963(11) 1.0710(6) 0.088(6) Uani 1 1 d . . . . .
H304 H 0.770774 0.665747 1.050417 0.105 Uiso 1 1 calc R U . . .
C354 C 0.6491(6) 0.1821(12) 0.4435(5) 0.084(5) Uani 1 1 d . . . . .
H354 H 0.656026 0.123071 0.437155 0.100 Uiso 1 1 calc R U . . .
C319 C 0.5192(7) 0.8028(12) 0.8160(6) 0.090(6) Uani 1 1 d . . . . .
H319 H 0.501480 0.812987 0.834808 0.108 Uiso 1 1 calc R U . . .
C341 C 0.6885(7) 0.7207(11) 0.5282(6) 0.092(6) Uani 1 1 d . . . . .
H341 H 0.672157 0.754272 0.506830 0.111 Uiso 1 1 calc R U . . .
C309 C 0.7163(6) 1.0693(13) 1.0442(5) 0.079(5) Uani 1 1 d . . . . .
C346 C 0.8182(6) 0.3470(10) 0.6237(6) 0.083(5) Uani 1 1 d . . . . .
H346 H 0.813093 0.407264 0.629805 0.100 Uiso 1 1 calc R U . . .
C351 C 0.6321(6) 0.3477(11) 0.4624(6) 0.093(7) Uani 1 1 d . . . . .
H351 H 0.626363 0.408539 0.466919 0.112 Uiso 1 1 calc R U . . .
C315 C 0.6657(7) 0.7146(11) 0.9595(6) 0.086(6) Uani 1 1 d . . . . .
H315 H 0.688708 0.680896 0.974897 0.104 Uiso 1 1 calc R U . . .
C340 C 0.6885(6) 0.6301(11) 0.5252(5) 0.081(5) Uani 1 1 d . . . . .
H340 H 0.671035 0.600985 0.503003 0.097 Uiso 1 1 calc R U . . .
C314 C 0.6361(6) 0.6728(13) 0.9298(6) 0.091(6) Uani 1 1 d . . . . .
H314 H 0.640121 0.611689 0.924325 0.109 Uiso 1 1 calc R U . . .
C366 C 0.4807(7) 0.7394(11) 0.1597(7) 0.091(6) Uani 1 1 d . . . . .
H366 H 0.477547 0.776906 0.137047 0.109 Uiso 1 1 calc R U . . .
C364 C 0.4902(6) 0.6352(12) 0.2238(6) 0.079(5) Uani 1 1 d . . . . .
H364 H 0.493031 0.599966 0.247136 0.095 Uiso 1 1 calc R U . . .
C317 C 0.6281(7) 0.8489(12) 0.9446(6) 0.099(7) Uani 1 1 d . . . . .
H317 H 0.625031 0.910920 0.948627 0.118 Uiso 1 1 calc R U . . .
C336 C 0.6249(8) 0.9703(16) 0.5865(6) 0.097(7) Uani 1 1 d . . . . .
H336 H 0.619109 0.997220 0.560979 0.117 Uiso 1 1 calc R U . . .
C303 C 0.7846(6) 0.7844(11) 1.0770(5) 0.082(5) Uani 1 1 d . . . . .
C332 C 0.6663(8) 0.8833(13) 0.6309(7) 0.101(7) Uani 1 1 d . . . . .
H332 H 0.691510 0.847903 0.639100 0.122 Uiso 1 1 calc R U . . .
C318 C 0.5984(7) 0.8036(12) 0.9162(7) 0.106(8) Uani 1 1 d . . . . .
H318 H 0.574422 0.835780 0.901503 0.127 Uiso 1 1 calc R U . . .
C362 C 0.5932(8) 0.4510(15) 0.1812(6) 0.094(6) Uani 1 1 d . . . . .
C4A C 0.6794(8) 0.6443(10) 0.7833(6) 0.069(6) Uani 0.6499 1 d D U P . .
O1A O 0.7104(6) 0.7386(12) 0.6934(6) 0.090(6) Uani 0.6499 1 d D U P . .
H1AA H 0.695270 0.746288 0.670558 0.135 Uiso 0.6499 1 calc R U P . .
C355 C 0.5347(7) 0.2858(16) 0.3178(7) 0.105(7) Uani 1 1 d . . . . .
H355 H 0.511598 0.287104 0.331743 0.125 Uiso 1 1 calc R U . . .
C3A C 0.6752(6) 0.6709(12) 0.8211(6) 0.066(6) Uani 0.6499 1 d D U P . .
H3A H 0.671694 0.627550 0.840314 0.079 Uiso 0.6499 1 calc R U P . .
C370 C 0.6228(7) 0.4389(15) 0.1539(6) 0.091(6) Uani 1 1 d . . . . .
C350 C 0.6046(7) 0.3025(12) 0.4335(7) 0.098(7) Uani 1 1 d . . . . .
H350 H 0.578190 0.329508 0.420646 0.117 Uiso 1 1 calc R U . . .
C347 C 0.8535(6) 0.3013(12) 0.6461(6) 0.098(7) Uani 1 1 d . . . . .
H347 H 0.872703 0.330788 0.667127 0.118 Uiso 1 1 calc R U . . .
C312 C 0.6948(7) 1.2191(14) 1.0252(7) 0.097(6) Uani 1 1 d . . . . .
H312 H 0.678051 1.259526 1.006997 0.116 Uiso 1 1 calc R U . . .
C367 C 0.5093(7) 0.6698(13) 0.1631(6) 0.088(5) Uani 1 1 d . . . . .
H367 H 0.526285 0.660066 0.143589 0.106 Uiso 1 1 calc R U . . .
C305 C 0.8239(6) 0.6508(12) 1.0955(6) 0.092(6) Uani 1 1 d . . . . .
H305 H 0.827748 0.589036 1.091282 0.110 Uiso 1 1 calc R U . . .
C7A C 0.6765(7) 0.5460(10) 0.7738(7) 0.075(6) Uani 0.6499 1 d D U P . .
C310 C 0.7394(7) 1.1048(11) 1.0772(6) 0.098(7) Uani 1 1 d . . . . .
H310 H 0.754621 1.066906 1.097474 0.118 Uiso 1 1 calc R U . . .
C372 C 0.6439(10) 0.457(2) 0.0924(8) 0.124(9) Uani 1 1 d . . . . .
H372 H 0.637716 0.481023 0.066235 0.148 Uiso 1 1 calc R U . . .
C5A C 0.6860(8) 0.7070(11) 0.7551(6) 0.076(6) Uani 0.6499 1 d D U P . .
C302 C 0.8116(8) 0.8299(11) 1.1075(7) 0.123(10) Uani 1 1 d . . . . .
H302 H 0.808237 0.891186 1.112901 0.147 Uiso 1 1 calc R U . . .
C311 C 0.7417(7) 1.1943(13) 1.0823(7) 0.096(6) Uani 1 1 d . . . . .
H311 H 0.760163 1.217359 1.105501 0.115 Uiso 1 1 calc R U . . .
C371 C 0.6168(9) 0.4763(15) 0.1173(7) 0.108(7) Uani 1 1 d . . . . .
H371 H 0.593309 0.516206 0.108990 0.130 Uiso 1 1 calc R U . . .
C301 C 0.8446(8) 0.7760(14) 1.1298(8) 0.129(10) Uani 1 1 d . . . . .
H301 H 0.863913 0.804852 1.150849 0.154 Uiso 1 1 calc R U . . .
C330 C 0.4667(10) 1.2565(13) 0.6568(10) 0.131(10) Uani 1 1 d . . . . .
H330 H 0.465064 1.295640 0.634856 0.157 Uiso 1 1 calc R U . . .
C6A C 0.6868(7) 0.7972(11) 0.7651(7) 0.080(7) Uani 0.6499 1 d D U P . .
H6A H 0.690051 0.840814 0.745915 0.097 Uiso 0.6499 1 calc R U P . .
C12A C 0.6398(6) 0.5124(11) 0.7483(7) 0.078(6) Uani 0.6499 1 d D U P . .
C335 C 0.5970(7) 0.9856(15) 0.6098(6) 0.092(6) Uani 1 1 d . . . . .
H335 H 0.572339 1.022366 0.601015 0.110 Uiso 1 1 calc R U . . .
C313 C 0.6922(7) 1.1250(12) 1.0168(6) 0.090(6) Uani 1 1 d . . . . .
H313 H 0.674256 1.102522 0.993205 0.108 Uiso 1 1 calc R U . . .
C331 C 0.4964(10) 1.1843(16) 0.6602(8) 0.119(8) Uani 1 1 d . . . . .
H331 H 0.516064 1.178533 0.642775 0.142 Uiso 1 1 calc R U . . .
C1A C 0.6830(7) 0.8232(13) 0.8029(7) 0.079(7) Uani 0.6499 1 d D U P . .
H1A H 0.684963 0.884465 0.809819 0.095 Uiso 0.6499 1 calc R U P . .
C2A C 0.6762(8) 0.7606(13) 0.8308(7) 0.083(7) Uani 0.6499 1 d D U P . .
H2A H 0.672195 0.779108 0.856241 0.100 Uiso 0.6499 1 calc R U P . .
C368 C 0.6840(12) 0.3628(18) 0.1380(9) 0.142(12) Uani 1 1 d . . . . .
H368 H 0.707047 0.321342 0.145231 0.171 Uiso 1 1 calc R U . . .
C11A C 0.6360(9) 0.4208(13) 0.7413(9) 0.102(9) Uani 0.6499 1 d D U P . .
H11A H 0.610119 0.397230 0.725497 0.122 Uiso 0.6499 1 calc R U P . .
C369 C 0.6569(10) 0.377(2) 0.1623(8) 0.136(11) Uani 1 1 d . . . . .
H369 H 0.660654 0.343523 0.186317 0.164 Uiso 1 1 calc R U . . .
C8A C 0.7104(7) 0.4884(11) 0.7901(7) 0.083(7) Uani 0.6499 1 d D U P . .
C10A C 0.6698(9) 0.3641(14) 0.7574(8) 0.101(9) Uani 0.6499 1 d D U P . .
H10A H 0.667900 0.302552 0.751010 0.122 Uiso 0.6499 1 calc R U P . .
C14A C 0.7825(9) 0.470(2) 0.8296(10) 0.096(10) Uani 0.6499 1 d D U P . .
H14A H 0.790083 0.437777 0.807193 0.145 Uiso 0.6499 1 calc . U P . .
H14B H 0.775559 0.427539 0.848937 0.145 Uiso 0.6499 1 calc . U P . .
H14C H 0.807078 0.507094 0.842293 0.145 Uiso 0.6499 1 calc . U P . .
C9A C 0.7063(9) 0.3971(13) 0.7828(8) 0.097(8) Uani 0.6499 1 d D U P . .
H9A H 0.728509 0.357598 0.795311 0.117 Uiso 0.6499 1 calc R U P . .
C13A C 0.6899(11) 0.6759(17) 0.7142(7) 0.094(8) Uani 0.6499 1 d D U P . .
H13A H 0.706661 0.619651 0.716765 0.113 Uiso 0.6499 1 calc R U P . .
H13B H 0.660589 0.663149 0.698379 0.113 Uiso 0.6499 1 calc R U P . .
C359 C 0.580(3) 0.204(3) 0.2962(13) 0.111(14) Uani 0.30(3) 1 d D U P D 1
H359 H 0.592565 0.146269 0.296361 0.133 Uiso 0.30(3) 1 calc R U P D 1
C358 C 0.576(3) 0.253(2) 0.2631(13) 0.105(13) Uani 0.30(3) 1 d D U P D 1
H358 H 0.579797 0.227993 0.238826 0.125 Uiso 0.30(3) 1 calc R U P D 1
C15A C 0.5690(8) 0.538(2) 0.7095(13) 0.139(15) Uani 0.6499 1 d D U P . .
H15A H 0.576386 0.498297 0.689304 0.208 Uiso 0.6499 1 calc . U P . .
H15B H 0.550902 0.586928 0.696486 0.208 Uiso 0.6499 1 calc . U P . .
H15C H 0.552961 0.504581 0.726349 0.208 Uiso 0.6499 1 calc . U P . .
I410 I 0.60446(17) 0.0057(3) 0.36599(18) 0.0993(14) Uani 0.5 1 d D . P D 2
Zn45 Zn 0.57044(17) 0.1523(4) 0.37972(15) 0.062(2) Uani 0.5 1 d D . P D 2
I409 I 0.49826(15) 0.1663(5) 0.40088(14) 0.110(2) Uani 0.5 1 d D . P D 2
I404 I 0.58470(17) 0.5059(4) 0.8509(2) 0.0782(15) Uani 0.4782 1 d D . P A 2
Zn42 Zn 0.5537(4) 0.6532(6) 0.8699(3) 0.131(7) Uani 0.4782 1 d D . P A 2
I403 I 0.4872(4) 0.6784(9) 0.8982(3) 0.190(6) Uani 0.4782 1 d D . P A 2
I408 I 0.93849(15) 0.0350(4) 0.6287(2) 0.0996(17) Uani 0.488(3) 1 d D . P B 2
Zn44 Zn 0.91086(16) 0.1460(5) 0.6740(2) 0.058(2) Uani 0.488(3) 1 d D . P B 2
I407 I 0.8793(3) 0.1051(6) 0.7334(3) 0.169(4) Uani 0.488(3) 1 d D . P B 2
I402 I 0.9357(3) 0.5223(5) 1.1202(3) 0.166(4) Uani 0.4922 1 d D . P F 2
Zn41 Zn 0.9019(5) 0.6290(12) 1.1636(4) 0.113(7) Uani 0.4922 1 d D . P F 2
I401 I 0.8715(3) 0.5934(9) 1.2235(3) 0.169(5) Uani 0.4922 1 d D . P F 2
I306 I 0.6697(3) 0.9594(5) 0.4910(2) 0.157(4) Uani 0.4615 1 d D . P C 2
Zn33 Zn 0.7033(3) 0.9037(5) 0.5598(3) 0.059(2) Uani 0.4615 1 d D . P C 2
I305 I 0.7803(3) 0.9503(5) 0.5956(4) 0.233(6) Uani 0.4615 1 d D . P C 2
I504 I 0.5668(19) 0.514(4) 0.872(2) 0.080 Uiso 0.0325 1 d D U P A 3
Zn52 Zn 0.537(3) 0.666(5) 0.884(3) 0.080 Uiso 0.0325 1 d D U P A 3
I503 I 0.4706(16) 0.667(3) 0.9147(15) 0.080 Uiso 0.0325 1 d D U P A 3
I412 I 0.6813(4) 0.4660(5) -0.0060(3) 0.240(6) Uani 0.4484 1 d . . P E 2
I411 I 0.7874(4) 0.4296(6) 0.0993(4) 0.264(6) Uani 0.4484 1 d . . P E 2
Zn46 Zn 0.7134(7) 0.3883(9) 0.0595(5) 0.197(9) Uani 0.4484 1 d . . P E 2
I502 I 0.9042(12) 0.504(2) 1.1502(10) 0.080 Uiso 0.038 1 d . U P F 3
I501 I 0.8571(15) 0.622(3) 1.2461(14) 0.080 Uiso 0.038 1 d . U P F 3
Zn51 Zn 0.879(2) 0.641(6) 1.186(2) 0.080 Uiso 0.038 1 d . U P F 3
I506 I 0.6730(4) 0.9658(11) 0.4942(6) 0.080 Uiso 0.1786 1 d . U P C 3
I505 I 0.7759(7) 0.9603(14) 0.5927(6) 0.080 Uiso 0.1786 1 d . U P C 3
Zn53 Zn 0.7121(13) 0.899(3) 0.5639(13) 0.080 Uiso 0.1786 1 d . U P C 3
C803 C 0.6697(19) 0.187(3) 0.5935(15) 0.138(19) Uani 0.3154 1 d D U P . .
H80A H 0.688660 0.186584 0.573907 0.166 Uiso 0.3154 1 calc R U P . .
H80B H 0.664475 0.124488 0.600442 0.166 Uiso 0.3154 1 calc R U P . .
C804 C 0.626(2) 0.231(3) 0.5752(11) 0.136(19) Uani 0.3154 1 d D U P . .
H80C H 0.611494 0.196328 0.551941 0.164 Uiso 0.3154 1 calc R U P . .
H80D H 0.631806 0.291754 0.565744 0.164 Uiso 0.3154 1 calc R U P . .
C805 C 0.5967(17) 0.238(3) 0.6055(15) 0.141(19) Uani 0.3154 1 d D U P . .
H80E H 0.569701 0.269816 0.593229 0.169 Uiso 0.3154 1 calc R U P . .
H80F H 0.588850 0.177787 0.612919 0.169 Uiso 0.3154 1 calc R U P . .
C806 C 0.619(2) 0.288(3) 0.6430(15) 0.15(2) Uani 0.3154 1 d D U P . .
H80G H 0.600278 0.289042 0.662604 0.183 Uiso 0.3154 1 calc R U P . .
H80H H 0.624567 0.350895 0.636057 0.183 Uiso 0.3154 1 calc R U P . .
C801 C 0.663(2) 0.244(4) 0.6614(11) 0.16(2) Uani 0.3154 1 d D U P . .
H80I H 0.657094 0.183385 0.670764 0.186 Uiso 0.3154 1 calc R U P . .
H80J H 0.677443 0.278700 0.684734 0.186 Uiso 0.3154 1 calc R U P . .
C802 C 0.6923(17) 0.237(4) 0.6311(16) 0.15(2) Uani 0.3154 1 d D U P . .
H80K H 0.700171 0.297651 0.623747 0.184 Uiso 0.3154 1 calc R U P . .
H80L H 0.719324 0.205554 0.643369 0.184 Uiso 0.3154 1 calc R U P . .
C810 C 0.909(2) 0.336(5) 0.4748(14) 0.11(2) Uani 0.1823 1 d D U P . .
H81A H 0.878125 0.350496 0.470526 0.132 Uiso 0.1823 1 calc R U P . .
H81B H 0.915983 0.319909 0.448773 0.132 Uiso 0.1823 1 calc R U P . .
C811 C 0.936(2) 0.419(5) 0.4907(16) 0.11(2) Uani 0.1823 1 d D U P . .
H81C H 0.926209 0.470129 0.472601 0.135 Uiso 0.1823 1 calc R U P . .
H81D H 0.966790 0.408499 0.491205 0.135 Uiso 0.1823 1 calc R U P . .
C812 C 0.930(3) 0.443(5) 0.5328(18) 0.12(2) Uani 0.1823 1 d D U P . .
H81E H 0.949184 0.493491 0.543098 0.138 Uiso 0.1823 1 calc R U P . .
H81F H 0.899549 0.462585 0.531556 0.138 Uiso 0.1823 1 calc R U P . .
C807 C 0.940(2) 0.364(6) 0.5612(13) 0.12(2) Uani 0.1823 1 d D U P . .
H80M H 0.971424 0.349804 0.565286 0.139 Uiso 0.1823 1 calc R U P . .
H80N H 0.933715 0.380065 0.587319 0.139 Uiso 0.1823 1 calc R U P . .
C808 C 0.914(2) 0.281(5) 0.5453(18) 0.12(2) Uani 0.1823 1 d D U P . .
H80O H 0.882745 0.291659 0.544963 0.142 Uiso 0.1823 1 calc R U P . .
H80P H 0.923369 0.229980 0.563324 0.142 Uiso 0.1823 1 calc R U P . .
C809 C 0.919(3) 0.257(5) 0.503(2) 0.12(2) Uani 0.1823 1 d D U P . .
H80Q H 0.949348 0.236391 0.504196 0.145 Uiso 0.1823 1 calc R U P . .
H80R H 0.899478 0.207056 0.492839 0.145 Uiso 0.1823 1 calc R U P . .
C3 C 0.6048(10) 0.252(2) 0.3165(10) 0.105(9) Uani 0.70(3) 1 d D U P D 2
H3 H 0.631766 0.231345 0.331326 0.126 Uiso 0.70(3) 1 calc R U P D 2
C1 C 0.6038(9) 0.299(2) 0.2832(9) 0.099(9) Uani 0.70(3) 1 d D U P D 2
H1 H 0.628489 0.300577 0.271329 0.119 Uiso 0.70(3) 1 calc R U P D 2

loop_
_atom_site_aniso_label
_atom_site_aniso_U_11
_atom_site_aniso_U_22
_atom_site_aniso_U_33
_atom_site_aniso_U_23
_atom_site_aniso_U_13
_atom_site_aniso_U_12
I304 0.234(10) 0.045(3) 0.150(7) -0.004(3) -0.085(6) -0.011(4)
I307 0.0437(12) 0.086(3) 0.128(3) 0.060(3) -0.0143(15) 0.0023(14)
I308 0.229(7) 0.056(3) 0.244(8) -0.058(4) -0.166(6) 0.034(3)
I406 0.357(14) 0.065(4) 0.152(6) 0.069(4) 0.190(9) 0.094(6)
I310 0.394(13) 0.041(3) 0.196(8) -0.008(3) -0.177(7) 0.024(4)
I312 0.0944(14) 0.0431(11) 0.0816(15) 0.0109(10) 0.0307(11) 0.0126(10)
I405 0.080(2) 0.0262(19) 0.108(5) 0.014(2) 0.002(3) -0.0036(14)
I303 0.080(2) 0.115(3) 0.074(3) -0.003(2) 0.0194(19) -0.032(2)
I301 0.070(2) 0.079(3) 0.094(3) 0.035(2) -0.0247(16) -0.0118(19)
I309 0.262(10) 0.207(13) 0.153(7) -0.025(7) -0.068(6) -0.101(9)
I311 0.0823(13) 0.0472(14) 0.1148(19) -0.0124(12) -0.0060(13) -0.0055(11)
I302 0.095(2) 0.0320(17) 0.121(3) -0.0087(16) -0.033(2) 0.0004(14)
Zn34 0.190(11) 0.048(7) 0.175(13) 0.013(7) -0.100(8) 0.005(6)
Zn32 0.054(3) 0.068(7) 0.047(5) 0.013(4) -0.010(3) -0.008(3)
Zn35 0.222(15) 0.077(10) 0.124(11) 0.040(7) -0.043(10) -0.018(9)
Zn31 0.057(4) 0.037(4) 0.093(6) 0.010(4) -0.037(3) -0.008(3)
Zn43 0.38(3) 0.028(9) 0.27(2) 0.018(10) 0.06(2) 0.020(11)
Zn36 0.071(2) 0.042(3) 0.074(3) -0.005(2) 0.020(2) 0.0043(18)
N309 0.089(9) 0.026(6) 0.078(8) 0.002(5) -0.024(7) 0.009(5)
N316 0.077(8) 0.026(5) 0.074(8) 0.011(5) -0.013(6) -0.003(5)
N314 0.080(8) 0.036(6) 0.076(8) 0.006(6) -0.028(7) 0.009(6)
N323 0.070(8) 0.060(9) 0.077(9) 0.002(7) -0.028(7) -0.010(7)
N321 0.082(8) 0.050(7) 0.065(8) 0.005(6) -0.005(6) 0.006(6)
N315 0.082(8) 0.032(6) 0.073(8) 0.010(5) -0.017(6) 0.006(6)
N317 0.079(8) 0.020(5) 0.109(10) 0.006(6) -0.042(8) -0.003(5)
N308 0.091(10) 0.050(8) 0.063(8) -0.009(6) -0.017(7) 0.002(7)
N313 0.115(12) 0.050(8) 0.076(9) 0.004(7) -0.002(8) -0.003(8)
N310 0.088(10) 0.054(8) 0.074(9) -0.003(7) -0.017(8) -0.004(7)
N307 0.089(10) 0.071(10) 0.057(8) 0.014(7) -0.012(7) 0.011(8)
N312 0.124(13) 0.051(8) 0.087(10) 0.009(8) 0.010(10) 0.003(9)
N319 0.096(10) 0.045(7) 0.073(8) 0.008(6) -0.030(8) 0.008(7)
N304 0.088(9) 0.039(7) 0.083(9) 0.007(6) -0.024(7) 0.002(6)
N302 0.082(9) 0.042(7) 0.086(9) 0.013(6) -0.024(7) -0.008(6)
N322 0.085(9) 0.062(9) 0.070(8) 0.010(7) 0.001(7) 0.002(7)
N303 0.080(9) 0.055(8) 0.086(9) 0.006(7) -0.013(7) -0.010(7)
C324 0.084(11) 0.042(8) 0.058(9) 0.000(6) -0.024(8) -0.007(7)
N320 0.119(12) 0.055(9) 0.076(9) 0.011(7) 0.008(9) 0.020(8)
N318 0.112(11) 0.040(7) 0.079(9) 0.016(6) -0.047(8) -0.009(7)
N311 0.090(11) 0.076(12) 0.100(12) 0.003(10) -0.023(9) 0.011(9)
C325 0.073(10) 0.052(9) 0.065(9) -0.001(7) -0.019(8) -0.004(7)
C352 0.077(9) 0.032(7) 0.077(10) 0.011(6) -0.019(8) -0.006(6)
C339 0.076(9) 0.024(6) 0.066(8) 0.010(6) -0.012(7) 0.010(6)
C321 0.088(10) 0.018(6) 0.068(9) 0.002(6) -0.022(8) 0.006(6)
N305 0.100(11) 0.057(9) 0.100(11) -0.004(8) -0.004(9) 0.005(8)
C361 0.065(9) 0.063(10) 0.063(9) 0.012(8) -0.013(8) 0.003(7)
N301 0.096(10) 0.039(7) 0.111(11) 0.007(7) -0.032(9) -0.015(7)
C343 0.064(8) 0.032(7) 0.072(9) 0.022(6) -0.018(7) -0.006(6)
C345 0.075(9) 0.025(6) 0.084(10) 0.009(6) -0.018(8) -0.003(6)
C342 0.072(9) 0.040(8) 0.076(10) 0.005(7) -0.007(8) -0.007(7)
C327 0.087(11) 0.035(8) 0.082(11) 0.002(7) -0.008(9) 0.012(7)
N306 0.109(11) 0.054(9) 0.082(9) 0.018(7) -0.020(8) -0.002(8)
C360 0.086(11) 0.066(11) 0.064(10) 0.007(8) 0.006(9) 0.011(9)
O2A 0.136(15) 0.039(9) 0.077(11) 0.014(8) 0.007(10) 0.029(9)
C308 0.080(10) 0.048(9) 0.085(11) 0.021(8) -0.008(9) -0.002(8)
O3A 0.096(12) 0.053(10) 0.116(14) -0.014(10) 0.019(11) -0.025(9)
C363 0.073(9) 0.043(8) 0.059(9) 0.003(6) -0.021(7) -0.004(7)
C349 0.084(11) 0.034(8) 0.110(13) -0.005(8) -0.039(10) -0.001(7)
C344 0.066(8) 0.044(8) 0.066(9) 0.012(6) -0.023(7) -0.011(6)
C357 0.098(12) 0.039(8) 0.068(10) 0.003(7) 0.002(9) 0.008(8)
C334 0.083(11) 0.062(10) 0.069(10) 0.006(8) -0.012(9) 0.004(8)
C316 0.094(12) 0.054(10) 0.080(11) 0.011(8) -0.019(9) -0.024(9)
C353 0.091(11) 0.041(8) 0.081(10) 0.000(7) -0.032(9) -0.009(8)
C306 0.076(10) 0.045(9) 0.079(10) 0.020(7) -0.011(8) -0.004(7)
C322 0.079(11) 0.081(13) 0.084(12) 0.019(10) -0.020(9) 0.010(9)
C329 0.109(14) 0.040(9) 0.090(12) -0.011(8) -0.026(10) -0.004(9)
C320 0.128(16) 0.046(9) 0.068(10) 0.007(8) -0.007(11) 0.029(10)
C348 0.079(11) 0.047(9) 0.116(14) 0.003(9) -0.047(10) 0.010(8)
C328 0.116(15) 0.045(9) 0.077(11) 0.012(8) -0.023(11) 0.010(9)
C365 0.075(10) 0.068(11) 0.074(11) -0.011(9) -0.009(8) -0.002(8)
C323 0.084(12) 0.057(10) 0.093(13) 0.019(9) -0.050(11) -0.004(9)
C307 0.092(11) 0.033(8) 0.093(12) 0.009(7) -0.014(9) -0.006(7)
N324 0.137(16) 0.093(13) 0.096(13) 0.011(10) 0.045(12) 0.019(12)
C356 0.088(13) 0.094(16) 0.120(17) 0.042(13) -0.010(13) 0.027(12)
C337 0.093(12) 0.054(10) 0.076(11) 0.011(8) -0.021(9) 0.000(8)
C338 0.072(10) 0.068(11) 0.095(13) 0.001(9) -0.015(9) 0.000(8)
C326 0.083(11) 0.075(12) 0.056(9) 0.002(8) -0.031(8) 0.003(9)
C333 0.120(16) 0.097(16) 0.075(12) 0.031(11) 0.017(12) 0.028(13)
C304 0.088(12) 0.046(9) 0.110(14) -0.011(9) -0.023(10) 0.005(8)
C354 0.100(13) 0.056(10) 0.078(11) 0.009(8) -0.018(10) -0.010(9)
C319 0.124(16) 0.049(10) 0.096(13) 0.022(9) 0.017(11) 0.024(10)
C341 0.133(16) 0.043(9) 0.080(11) 0.018(8) -0.026(11) 0.020(10)
C309 0.087(11) 0.074(12) 0.066(10) 0.015(8) -0.010(9) 0.000(9)
C346 0.105(13) 0.022(7) 0.107(13) -0.003(7) -0.013(10) -0.002(7)
C351 0.097(12) 0.038(8) 0.110(13) -0.010(8) -0.063(11) -0.004(8)
C315 0.106(13) 0.037(8) 0.098(13) 0.016(8) -0.023(10) 0.004(8)
C340 0.105(13) 0.047(9) 0.074(10) 0.003(8) -0.018(9) -0.002(8)
C314 0.099(13) 0.064(11) 0.090(12) 0.007(9) -0.025(10) -0.003(10)
C366 0.118(15) 0.038(9) 0.112(15) 0.041(9) 0.014(13) 0.030(9)
C364 0.088(12) 0.064(11) 0.076(11) 0.013(9) -0.007(9) 0.001(9)
C317 0.109(14) 0.048(10) 0.112(15) 0.016(9) -0.039(12) 0.011(9)
C336 0.108(15) 0.098(16) 0.070(12) 0.011(11) -0.021(11) 0.003(13)
C303 0.089(11) 0.042(8) 0.091(12) 0.019(8) -0.035(9) -0.002(8)
C332 0.122(17) 0.060(12) 0.112(16) 0.026(11) -0.001(14) 0.025(11)
C318 0.109(14) 0.043(10) 0.130(16) 0.031(10) -0.059(13) 0.004(9)
C362 0.119(16) 0.086(15) 0.070(11) -0.005(10) 0.003(11) 0.016(12)
C4A 0.082(13) 0.023(9) 0.097(15) -0.006(10) 0.011(12) 0.009(9)
O1A 0.081(11) 0.073(12) 0.105(14) 0.046(11) -0.005(10) 0.011(9)
C355 0.090(13) 0.105(17) 0.107(16) 0.039(13) -0.004(12) -0.001(12)
C3A 0.047(10) 0.048(12) 0.088(14) 0.001(11) -0.020(10) 0.010(9)
C370 0.100(14) 0.093(15) 0.077(12) -0.012(11) 0.012(10) 0.017(11)
C350 0.094(13) 0.049(10) 0.125(16) -0.008(10) -0.038(12) -0.005(9)
C347 0.097(13) 0.058(11) 0.107(14) 0.000(10) -0.054(11) -0.002(9)
C312 0.107(15) 0.067(12) 0.107(15) 0.030(11) 0.001(12) 0.024(11)
C367 0.107(14) 0.067(12) 0.084(12) 0.009(9) 0.002(10) 0.007(10)
C305 0.091(12) 0.044(9) 0.117(15) 0.012(9) -0.033(11) 0.000(8)
C7A 0.122(16) 0.022(10) 0.081(14) 0.008(9) 0.017(13) 0.012(10)
C310 0.124(16) 0.040(9) 0.104(14) -0.002(9) -0.042(12) -0.011(9)
C372 0.15(2) 0.13(2) 0.097(17) 0.032(16) 0.045(17) 0.018(19)
C5A 0.074(13) 0.047(12) 0.100(15) 0.005(11) 0.000(12) -0.007(10)
C302 0.151(18) 0.033(8) 0.128(16) 0.009(9) -0.099(15) 0.000(10)
C311 0.121(16) 0.054(11) 0.101(14) 0.004(10) -0.006(12) -0.005(10)
C371 0.15(2) 0.075(14) 0.113(17) 0.019(12) 0.057(16) 0.022(14)
C301 0.131(18) 0.062(13) 0.15(2) -0.010(12) -0.079(16) -0.011(12)
C330 0.17(2) 0.040(11) 0.17(3) 0.050(14) 0.00(2) 0.037(13)
C6A 0.061(12) 0.029(10) 0.136(19) 0.017(12) -0.018(13) -0.009(9)
C12A 0.131(17) 0.020(9) 0.091(15) -0.008(10) 0.041(13) -0.023(11)
C335 0.099(14) 0.095(15) 0.075(12) 0.018(11) 0.003(11) 0.014(12)
C313 0.114(14) 0.052(10) 0.087(12) 0.005(9) -0.021(11) 0.002(10)
C331 0.16(2) 0.086(16) 0.111(17) 0.029(14) 0.025(16) 0.023(15)
C1A 0.050(11) 0.044(12) 0.121(18) -0.016(12) -0.031(12) -0.012(9)
C2A 0.062(12) 0.071(15) 0.099(17) -0.032(13) -0.023(12) -0.004(12)
C368 0.23(3) 0.095(18) 0.12(2) 0.028(16) 0.08(2) 0.07(2)
C11A 0.15(2) 0.066(16) 0.103(18) -0.014(14) 0.058(17) -0.024(16)
C369 0.16(2) 0.16(3) 0.106(18) 0.044(17) 0.049(17) 0.08(2)
C8A 0.138(18) 0.039(11) 0.076(14) 0.017(10) 0.031(14) 0.016(12)
C10A 0.18(3) 0.041(13) 0.101(19) -0.004(13) 0.060(18) -0.024(15)
C14A 0.12(2) 0.072(19) 0.10(2) 0.026(16) 0.027(18) 0.047(17)
C9A 0.17(2) 0.048(14) 0.083(16) 0.022(12) 0.033(16) 0.027(15)
C13A 0.111(19) 0.067(17) 0.102(19) 0.017(15) 0.019(16) -0.010(15)
C359 0.11(3) 0.11(3) 0.10(3) 0.02(2) 0.00(2) 0.02(2)
C358 0.10(3) 0.11(3) 0.10(3) 0.03(2) 0.02(2) 0.03(2)
C15A 0.08(2) 0.09(3) 0.24(4) -0.02(3) 0.00(2) -0.016(18)
I410 0.138(3) 0.043(2) 0.083(2) -0.0029(16) -0.056(2) 0.0011(18)
Zn45 0.076(4) 0.045(5) 0.046(4) 0.000(3) -0.031(3) -0.023(3)
I409 0.095(3) 0.171(7) 0.062(3) -0.012(3) 0.012(2) -0.074(4)
I404 0.0738(19) 0.049(2) 0.091(3) 0.0001(17) -0.033(2) -0.0087(15)
Zn42 0.189(13) 0.041(7) 0.123(13) 0.014(6) -0.065(8) -0.024(7)
I403 0.231(10) 0.161(8) 0.153(8) 0.032(6) -0.017(7) -0.067(6)
I408 0.0744(19) 0.047(2) 0.159(4) -0.035(2) -0.017(2) 0.0060(15)
Zn44 0.031(2) 0.037(4) 0.089(5) 0.004(3) -0.027(3) -0.005(2)
I407 0.194(7) 0.080(4) 0.187(7) 0.052(4) -0.069(5) -0.008(4)
I402 0.167(5) 0.069(4) 0.225(9) -0.029(4) -0.042(6) -0.003(3)
Zn41 0.101(10) 0.059(7) 0.149(11) 0.025(6) -0.047(6) -0.010(6)
I401 0.163(9) 0.113(5) 0.192(8) 0.075(5) -0.056(6) -0.015(6)
I306 0.228(7) 0.076(5) 0.139(5) 0.052(4) -0.030(4) 0.054(4)
Zn33 0.078(6) 0.028(4) 0.071(4) 0.018(3) 0.017(4) 0.013(3)
I305 0.279(10) 0.046(3) 0.396(14) -0.057(4) 0.121(9) -0.055(4)
I412 0.447(16) 0.106(5) 0.214(9) 0.084(5) 0.181(10) 0.120(8)
I411 0.352(15) 0.119(7) 0.362(16) -0.089(8) 0.170(12) -0.115(8)
Zn46 0.35(2) 0.045(6) 0.210(17) 0.000(8) 0.094(16) -0.013(10)
C803 0.27(6) 0.05(3) 0.11(3) -0.02(2) 0.07(3) -0.07(3)
C804 0.28(6) 0.03(2) 0.11(3) -0.02(2) 0.08(3) -0.06(3)
C805 0.29(6) 0.04(2) 0.11(3) -0.02(2) 0.08(3) -0.05(3)
C806 0.29(6) 0.06(3) 0.12(3) -0.03(2) 0.08(3) -0.07(3)
C801 0.29(6) 0.08(3) 0.11(3) -0.03(2) 0.07(3) -0.08(3)
C802 0.29(6) 0.07(3) 0.11(3) -0.04(2) 0.07(3) -0.08(3)
C810 0.06(3) 0.21(6) 0.06(3) -0.04(3) -0.01(3) 0.00(3)
C811 0.07(3) 0.21(6) 0.05(3) -0.04(3) 0.00(2) 0.00(3)
C812 0.08(3) 0.21(6) 0.05(3) -0.04(3) 0.00(3) 0.00(4)
C807 0.06(3) 0.22(7) 0.06(3) -0.03(3) 0.01(3) 0.00(3)
C808 0.05(3) 0.22(6) 0.07(3) -0.02(3) 0.00(3) 0.00(3)
C809 0.06(3) 0.22(6) 0.07(3) -0.03(3) -0.01(3) 0.00(3)
C3 0.090(17) 0.11(2) 0.111(19) 0.047(16) 0.005(15) 0.040(15)
C1 0.083(16) 0.11(2) 0.093(17) 0.034(15) 0.002(13) 0.030(15)

loop_
_atom_type_symbol
_atom_type_description
_atom_type_scat_dispersion_real
_atom_type_scat_dispersion_imag
_atom_type_scat_source
C C 0.0181 0.0091 'International Tables Vol C Tables 4.2.6.8 and 6.1.1.4'
H H 0.0000 0.0000 'International Tables Vol C Tables 4.2.6.8 and 6.1.1.4'
I I -0.3257 6.8362 'International Tables Vol C Tables 4.2.6.8 and 6.1.1.4'
N N 0.0311 0.0180 'International Tables Vol C Tables 4.2.6.8 and 6.1.1.4'
O O 0.0492 0.0322 'International Tables Vol C Tables 4.2.6.8 and 6.1.1.4'
Zn Zn -1.5491 0.6778 'International Tables Vol C Tables 4.2.6.8 and 6.1.1.4'

loop_
_exptl_crystal_face_index_h
_exptl_crystal_face_index_k
_exptl_crystal_face_index_l
_exptl_crystal_face_perp_dist
1 0 -1 0.0839
-1 0 1 0.0934
-1 -2 2 0.0970
1 2 -2 0.1293
2 2 1 0.1333
-2 -1 -2 0.1355
1 0 2 0.0752
-1 0 -2 0.1010
-2 -1 1 0.0903
1 0 1 0.0577
-1 0 -1 0.0895
-2 2 1 0.1395
2 -2 -1 0.1261
-1 2 0 0.1373
1 0 -2 0.0943
-2 0 -1 0.0816

loop_
_geom_angle_atom_site_label_1
_geom_angle_atom_site_label_2
_geom_angle_atom_site_label_3
_geom_angle
_geom_angle_site_symmetry_1
_geom_angle_site_symmetry_3
_geom_angle_publ_flag
I307 Zn34 I308 124.5(5) . . ?
N323 Zn34 I307 106.5(6) 4_666 . ?
N323 Zn34 I308 107.5(7) 4_666 . ?
N317 Zn34 I307 107.7(7) . . ?
N317 Zn34 I308 109.1(6) . . ?
N317 Zn34 N323 98.5(7) . 4_666 ?
I303 Zn32 I304 123.1(4) . . ?
N307 Zn32 I304 111.6(6) . . ?
N307 Zn32 I303 107.8(6) . . ?
N306 Zn32 I304 103.2(6) . . ?
N306 Zn32 I303 107.2(6) . . ?
N306 Zn32 N307 101.7(6) . . ?
I309 Zn35 I310 126.9(6) . . ?
N319 Zn35 I310 103.4(7) . . ?
N319 Zn35 I309 109.8(7) . . ?
N319 Zn35 N318 101.7(7) . . ?
N318 Zn35 I310 106.7(7) . . ?
N318 Zn35 I309 105.7(7) . . ?
I301 Zn31 I302 126.3(6) . . ?
N311 Zn31 I301 108.6(8) 4_676 . ?
N311 Zn31 I302 104.6(8) 4_676 . ?
N301 Zn31 I301 106.4(8) . . ?
N301 Zn31 I302 111.1(6) . . ?
N301 Zn31 N311 95.5(8) . 4_676 ?
I406 Zn43 I405 119.6(7) . . ?
N313 Zn43 I406 109.4(8) . . ?
N313 Zn43 I405 109.3(8) . . ?
N312 Zn43 I406 107.3(8) . . ?
N312 Zn43 I405 106.8(9) . . ?
N312 Zn43 N313 103.2(9) . . ?
I312 Zn36 I311 122.2(3) . . ?
N305 Zn36 I312 110.4(5) 1_544 . ?
N305 Zn36 I311 106.1(5) 1_544 . ?
N324 Zn36 I312 104.4(6) . . ?
N324 Zn36 I311 110.1(7) . . ?
N324 Zn36 N305 101.8(8) . 1_544 ?
C325 N309 C324 113.0(16) . . ?
C343 N316 C344 115.9(12) . . ?
C344 N314 C342 115.1(12) . . ?
C365 N323 Zn34 122.5(15) . 4_565 ?
C365 N323 Zn44 123.2(15) . 4_565 ?
C366 N323 Zn34 118.8(11) . 4_565 ?
C366 N323 C365 118.6(16) . . ?
C366 N323 Zn44 118.2(11) . 4_565 ?
C361 N321 C360 114.1(15) . . ?
C343 N315 C342 114.1(12) . . ?
C348 N317 Zn34 120.0(11) . . ?
C348 N317 C347 118.5(13) . . ?
C348 N317 Zn44 122.0(10) . . ?
C347 N317 Zn34 121.4(11) . . ?
C347 N317 Zn44 119.4(10) . . ?
C324 N308 C326 115.2(15) . . ?
C337 N313 Zn43 120.5(14) . . ?
C337 N313 C341 119.2(16) . . ?
C337 N313 Zn33 123.2(13) . . ?
C337 N313 Zn53 116.9(17) . . ?
C341 N313 Zn43 120.2(13) . . ?
C341 N313 Zn33 117.5(12) . . ?
C341 N313 Zn53 123.9(17) . . ?
C325 N310 C326 114.8(16) . . ?
C323 N307 Zn32 119.5(12) . . ?
C323 N307 C319 119.9(16) . . ?
C323 N307 Zn42 119.5(12) . . ?
C323 N307 Zn52 137.3(17) . . ?
C319 N307 Zn32 120.6(15) . . ?
C319 N307 Zn42 120.6(15) . . ?
C319 N307 Zn52 102.8(19) . . ?
C336 N312 Zn43 126.3(16) . . ?
C336 N312 Zn33 123.7(15) . . ?
C336 N312 Zn53 130.0(18) . . ?
C332 N312 Zn43 118.2(17) . . ?
C332 N312 C336 115(2) . . ?
C332 N312 Zn33 120.8(16) . . ?
C332 N312 Zn53 114.4(19) . . ?
C355 N319 Zn35 119.1(16) . . ?
C355 N319 C359 106(3) . . ?
C355 N319 Zn45 120.9(16) . . ?
C355 N319 C3 117.1(18) . . ?
C359 N319 Zn35 122.5(18) . . ?
C3 N319 Zn45 119.3(13) . . ?
C307 N304 C308 116.1(14) . . ?
C306 N302 C308 114.3(15) . . ?
C361 N322 C362 114.6(16) . . ?
C307 N303 C306 113.8(14) . . ?
N309 C324 C321 115.1(17) . . ?
N308 C324 N309 126.1(15) . . ?
N308 C324 C321 118.7(15) . . ?
C360 N320 C362 118.0(17) . . ?
C354 N318 Zn35 125.5(13) . . ?
C354 N318 C350 116.5(15) . . ?
C354 N318 Zn45 123.8(12) . . ?
C350 N318 Zn35 117.5(12) . . ?
C350 N318 Zn45 119.2(11) . . ?
Zn31 N311 Zn51 22.7(19) 4_575 4_575 ?
C329 N311 Zn31 121.8(18) . 4_575 ?
C329 N311 Zn41 128.0(19) . 4_575 ?
C329 N311 Zn51 99(3) . 4_575 ?
C330 N311 Zn31 118.7(15) . 4_575 ?
C330 N311 C329 119(2) . . ?
C330 N311 Zn41 112.4(15) . 4_575 ?
C330 N311 Zn51 140(2) . 4_575 ?
Zn41 N311 Zn51 29(2) 4_575 4_575 ?
N309 C325 C327 117.7(18) . . ?
N310 C325 N309 126.2(16) . . ?
N310 C325 C327 116.0(16) . . ?
C353 C352 C344 121.0(14) . . ?
C351 C352 C344 122.0(14) . . ?
C351 C352 C353 116.7(14) . . ?
C338 C339 C342 121.7(13) . . ?
C338 C339 C340 118.4(14) . . ?
C340 C339 C342 119.9(14) . . ?
C322 C321 C324 120.1(18) . . ?
C320 C321 C324 122.9(14) . . ?
C320 C321 C322 116.5(16) . . ?
C312 N305 Zn36 123.7(14) . 1_566 ?
C312 N305 Zn46 109.3(14) . 1_566 ?
C311 N305 Zn36 116.6(14) . 1_566 ?
C311 N305 C312 119.6(18) . . ?
C311 N305 Zn46 130.9(16) . 1_566 ?
N321 C361 C363 114.8(16) . . ?
N322 C361 N321 127.0(16) . . ?
N322 C361 C363 118.2(15) . . ?
C305 N301 Zn31 120.5(12) . . ?
C305 N301 Zn41 122.7(13) . . ?
C305 N301 Zn51 127(2) . . ?
C301 N301 Zn31 121.6(14) . . ?
C301 N301 C305 116.9(16) . . ?
C301 N301 Zn41 120.4(14) . . ?
C301 N301 Zn51 106(3) . . ?
N316 C343 N315 125.8(12) . . ?
N316 C343 C345 116.8(13) . . ?
N315 C343 C345 117.3(12) . . ?
C349 C345 C343 120.9(13) . . ?
C349 C345 C346 118.8(14) . . ?
C346 C345 C343 120.3(13) . . ?
N314 C342 N315 124.4(14) . . ?
N314 C342 C339 117.7(13) . . ?
N315 C342 C339 117.9(13) . . ?
C328 C327 C325 120.6(16) . . ?
C328 C327 C331 118.2(18) . . ?
C331 C327 C325 121(2) . . ?
C314 N306 Zn32 122.5(13) . . ?
C314 N306 Zn42 122.2(13) . . ?
C314 N306 Zn52 128(3) . . ?
C318 N306 Zn32 120.7(12) . . ?
C318 N306 C314 116.6(16) . . ?
C318 N306 Zn42 120.9(12) . . ?
C318 N306 Zn52 108(2) . . ?
N321 C360 C357 116.8(17) . . ?
N320 C360 N321 123.1(16) . . ?
N320 C360 C357 120.1(16) . . ?
C8A O2A C14A 118(2) . . ?
N304 C308 N302 125.7(16) . . ?
N304 C308 C316 120.2(14) . . ?
N302 C308 C316 114.1(15) . . ?
C12A O3A C15A 116.3(16) . . ?
C364 C363 C361 123.0(15) . . ?
C364 C363 C367 117.1(16) . . ?
C367 C363 C361 119.9(17) . . ?
C345 C349 H349 120.1 . . ?
C345 C349 C348 119.7(15) . . ?
C348 C349 H349 120.1 . . ?
N316 C344 C352 117.9(13) . . ?
N314 C344 N316 124.4(13) . . ?
N314 C344 C352 117.8(12) . . ?
C360 C357 C358 121(2) . . ?
C360 C357 C1 119(2) . . ?
C356 C357 C360 124.3(17) . . ?
C356 C357 C358 101(3) . . ?
C356 C357 C1 115.8(18) . . ?
C333 C334 C326 120.6(17) . . ?
C333 C334 C335 119(2) . . ?
C335 C334 C326 120.4(17) . . ?
C315 C316 C308 123.1(16) . . ?
C315 C316 C317 118.1(16) . . ?
C317 C316 C308 118.7(17) . . ?
C352 C353 H353 120.0 . . ?
C352 C353 C354 120.1(16) . . ?
C354 C353 H353 120.0 . . ?
N302 C306 N303 124.4(14) . . ?
N302 C306 C303 118.7(15) . . ?
N303 C306 C303 116.8(14) . . ?
C321 C322 H322 120.1 . . ?
C321 C322 C323 120(2) . . ?
C323 C322 H322 120.1 . . ?
N311 C329 H329 119.0 . . ?
N311 C329 C328 122(2) . . ?
C328 C329 H329 119.0 . . ?
C321 C320 H320 119.3 . . ?
C321 C320 C319 121.4(16) . . ?
C319 C320 H320 119.3 . . ?
N317 C348 C349 122.6(16) . . ?
N317 C348 H348 118.7 . . ?
C349 C348 H348 118.7 . . ?
C327 C328 C329 119.1(18) . . ?
C327 C328 H328 120.5 . . ?
C329 C328 H328 120.5 . . ?
N323 C365 H365 119.5 . . ?
N323 C365 C364 121.0(19) . . ?
C364 C365 H365 119.5 . . ?
N307 C323 C322 122.4(19) . . ?
N307 C323 H323 118.8 . . ?
C322 C323 H323 118.8 . . ?
N304 C307 N303 125.0(15) . . ?
N304 C307 C309 122.2(14) . . ?
N303 C307 C309 112.8(14) . . ?
C372 N324 Zn36 125.5(16) . . ?
C372 N324 Zn46 112.8(17) . . ?
C368 N324 Zn36 116.2(19) . . ?
C368 N324 C372 118(2) . . ?
C368 N324 Zn46 127.9(19) . . ?
C357 C356 H356 118.7 . . ?
C357 C356 C355 122.6(19) . . ?
C355 C356 H356 118.7 . . ?
N313 C337 H337 118.8 . . ?
N313 C337 C338 122.4(17) . . ?
C338 C337 H337 118.8 . . ?
C339 C338 C337 118.6(16) . . ?
C339 C338 H338 120.7 . . ?
C337 C338 H338 120.7 . . ?
N308 C326 N310 124.6(19) . . ?
N308 C326 C334 116.8(16) . . ?
N310 C326 C334 118.6(17) . . ?
C334 C333 H333 120.9 . . ?
C334 C333 C332 118.1(18) . . ?
C332 C333 H333 120.9 . . ?
C303 C304 H304 120.3 . . ?
C303 C304 C305 119.5(16) . . ?
C305 C304 H304 120.3 . . ?
N318 C354 C353 123.6(18) . . ?
N318 C354 H354 118.2 . . ?
C353 C354 H354 118.2 . . ?
N307 C319 C320 119(2) . . ?
N307 C319 H319 120.5 . . ?
C320 C319 H319 120.5 . . ?
N313 C341 H341 118.6 . . ?
N313 C341 C340 122.8(15) . . ?
C340 C341 H341 118.6 . . ?
C310 C309 C307 123.0(16) . . ?
C310 C309 C313 118.2(19) . . ?
C313 C309 C307 118.8(16) . . ?
C345 C346 H346 119.9 . . ?
C345 C346 C347 120.2(15) . . ?
C347 C346 H346 119.9 . . ?
C352 C351 H351 119.2 . . ?
C352 C351 C350 121.5(16) . . ?
C350 C351 H351 119.2 . . ?
C316 C315 H315 119.3 . . ?
C316 C315 C314 121.4(17) . . ?
C314 C315 H315 119.3 . . ?
C339 C340 H340 120.7 . . ?
C341 C340 C339 118.6(16) . . ?
C341 C340 H340 120.7 . . ?
N306 C314 C315 121.7(18) . . ?
N306 C314 H314 119.1 . . ?
C315 C314 H314 119.1 . . ?
N323 C366 H366 118.4 . . ?
N323 C366 C367 123.2(17) . . ?
C367 C366 H366 118.4 . . ?
C363 C364 C365 121.9(17) . . ?
C363 C364 H364 119.0 . . ?
C365 C364 H364 119.0 . . ?
C316 C317 H317 120.8 . . ?
C318 C317 C316 118.4(17) . . ?
C318 C317 H317 120.8 . . ?
N312 C336 H336 117.3 . . ?
N312 C336 C335 125(2) . . ?
C335 C336 H336 117.3 . . ?
C304 C303 C306 121.9(15) . . ?
C304 C303 C302 121.3(15) . . ?
C302 C303 C306 116.8(15) . . ?
N312 C332 C333 123(2) . . ?
N312 C332 H332 118.4 . . ?
C333 C332 H332 118.4 . . ?
N306 C318 C317 123.7(15) . . ?
N306 C318 H318 118.2 . . ?
C317 C318 H318 118.2 . . ?
N322 C362 C370 116.5(19) . . ?
N320 C362 N322 123(2) . . ?
N320 C362 C370 120(2) . . ?
C3A C4A C7A 117.9(16) . . ?
C3A C4A C5A 120.7(13) . . ?
C5A C4A C7A 121.4(16) . . ?
C13A O1A H1AA 109.5 . . ?
N319 C355 C356 120(2) . . ?
N319 C355 H355 119.8 . . ?
C356 C355 H355 119.8 . . ?
C4A C3A H3A 119.9 . . ?
C2A C3A C4A 120.1(14) . . ?
C2A C3A H3A 119.9 . . ?
C371 C370 C362 124(2) . . ?
C371 C370 C369 115(2) . . ?
C369 C370 C362 121(2) . . ?
N318 C350 H350 119.4 . . ?
C351 C350 N318 121.2(17) . . ?
C351 C350 H350 119.4 . . ?
N317 C347 C346 120.1(15) . . ?
N317 C347 H347 120.0 . . ?
C346 C347 H347 120.0 . . ?
N305 C312 H312 119.6 . . ?
N305 C312 C313 120.7(17) . . ?
C313 C312 H312 119.6 . . ?
C363 C367 H367 121.0 . . ?
C366 C367 C363 118(2) . . ?
C366 C367 H367 121.0 . . ?
N301 C305 C304 120.8(16) . . ?
N301 C305 H305 119.6 . . ?
C304 C305 H305 119.6 . . ?
C12A C7A C4A 119.7(16) . . ?
C12A C7A C8A 119.7(12) . . ?
C8A C7A C4A 120.6(16) . . ?
C309 C310 H310 119.5 . . ?
C309 C310 C311 121.0(19) . . ?
C311 C310 H310 119.5 . . ?
N324 C372 H372 119.1 . . ?
N324 C372 C371 122(2) . . ?
C371 C372 H372 119.1 . . ?
C4A C5A C13A 119.3(15) . . ?
C6A C5A C4A 118.7(13) . . ?
C6A C5A C13A 121.9(17) . . ?
C303 C302 H302 123.3 . . ?
C303 C302 C301 113.3(17) . . ?
C301 C302 H302 123.3 . . ?
N305 C311 C310 123(2) . . ?
N305 C311 H311 118.6 . . ?
C310 C311 H311 118.6 . . ?
C370 C371 C372 121(2) . . ?
C370 C371 H371 119.6 . . ?
C372 C371 H371 119.6 . . ?
N301 C301 C302 128.2(17) . . ?
N301 C301 H301 115.9 . . ?
C302 C301 H301 115.9 . . ?
N311 C330 H330 117.6 . . ?
N311 C330 C331 125(2) . . ?
C331 C330 H330 117.6 . . ?
C5A C6A H6A 119.9 . . ?
C1A C6A C5A 120.3(14) . . ?
C1A C6A H6A 119.9 . . ?
O3A C12A C7A 116.3(14) . . ?
O3A C12A C11A 123.9(16) . . ?
C7A C12A C11A 119.7(13) . . ?
C334 C335 H335 120.6 . . ?
C336 C335 C334 119(2) . . ?
C336 C335 H335 120.6 . . ?
C309 C313 C312 117.5(18) . . ?
C309 C313 H313 121.3 . . ?
C312 C313 H313 121.3 . . ?
C327 C331 C330 117(3) . . ?
C327 C331 H331 121.4 . . ?
C330 C331 H331 121.4 . . ?
C6A C1A H1A 119.6 . . ?
C6A C1A C2A 120.8(14) . . ?
C2A C1A H1A 119.6 . . ?
C3A C2A C1A 119.4(14) . . ?
C3A C2A H2A 120.3 . . ?
C1A C2A H2A 120.3 . . ?
N324 C368 H368 119.6 . . ?
N324 C368 C369 121(3) . . ?
C369 C368 H368 119.6 . . ?
C12A C11A H11A 119.9 . . ?
C10A C11A C12A 120.3(15) . . ?
C10A C11A H11A 119.9 . . ?
C370 C369 H369 118.8 . . ?
C368 C369 C370 122(2) . . ?
C368 C369 H369 118.8 . . ?
O2A C8A C7A 116.8(15) . . ?
O2A C8A C9A 123.0(16) . . ?
C9A C8A C7A 120.0(14) . . ?
C11A C10A H10A 119.9 . . ?
C9A C10A C11A 120.2(15) . . ?
C9A C10A H10A 119.9 . . ?
O2A C14A H14A 109.5 . . ?
O2A C14A H14B 109.5 . . ?
O2A C14A H14C 109.5 . . ?
H14A C14A H14B 109.5 . . ?
H14A C14A H14C 109.5 . . ?
H14B C14A H14C 109.5 . . ?
C8A C9A H9A 120.0 . . ?
C10A C9A C8A 120.0(14) . . ?
C10A C9A H9A 120.0 . . ?
O1A C13A C5A 113.3(19) . . ?
O1A C13A H13A 108.9 . . ?
O1A C13A H13B 108.9 . . ?
C5A C13A H13A 108.9 . . ?
C5A C13A H13B 108.9 . . ?
H13A C13A H13B 107.7 . . ?
N319 C359 H359 118.9 . . ?
C358 C359 N319 122(3) . . ?
C358 C359 H359 118.9 . . ?
C357 C358 H358 120.8 . . ?
C359 C358 C357 118(3) . . ?
C359 C358 H358 120.8 . . ?
O3A C15A H15A 109.5 . . ?
O3A C15A H15B 109.5 . . ?
O3A C15A H15C 109.5 . . ?
H15A C15A H15B 109.5 . . ?
H15A C15A H15C 109.5 . . ?
H15B C15A H15C 109.5 . . ?
N319 Zn45 I410 107.8(5) . . ?
N319 Zn45 I409 107.1(5) . . ?
N318 Zn45 N319 102.2(6) . . ?
N318 Zn45 I410 107.9(5) . . ?
N318 Zn45 I409 105.5(6) . . ?
I409 Zn45 I410 124.3(3) . . ?
N307 Zn42 I404 106.3(7) . . ?
N307 Zn42 I403 105.2(7) . . ?
N306 Zn42 N307 102.2(7) . . ?
N306 Zn42 I404 107.5(7) . . ?
N306 Zn42 I403 104.4(7) . . ?
I403 Zn42 I404 128.5(5) . . ?
N323 Zn44 N317 101.1(6) 4_666 . ?
N323 Zn44 I408 106.1(5) 4_666 . ?
N323 Zn44 I407 112.7(6) 4_666 . ?
N317 Zn44 I408 106.1(5) . . ?
N317 Zn44 I407 103.0(6) . . ?
I407 Zn44 I408 125.1(4) . . ?
N311 Zn41 N301 101.6(9) 4_676 . ?
N311 Zn41 I402 109.4(9) 4_676 . ?
N311 Zn41 I401 103.8(9) 4_676 . ?
N301 Zn41 I402 106.1(8) . . ?
N301 Zn41 I401 104.6(8) . . ?
I401 Zn41 I402 128.3(8) . . ?
N313 Zn33 I306 109.8(6) . . ?
N313 Zn33 I305 101.0(5) . . ?
N312 Zn33 N313 102.4(7) . . ?
N312 Zn33 I306 108.9(6) . . ?
N312 Zn33 I305 110.9(7) . . ?
I306 Zn33 I305 121.9(5) . . ?
N307 Zn52 I504 95(3) . . ?
N306 Zn52 N307 85(2) . . ?
N306 Zn52 I504 91(3) . . ?
N306 Zn52 I503 130(5) . . ?
I503 Zn52 N307 128(4) . . ?
I503 Zn52 I504 117(3) . . ?
N305 Zn46 I412 116.4(9) 1_544 . ?
N305 Zn46 I411 100.3(9) 1_544 . ?
N324 Zn46 N305 103.0(10) . 1_544 ?
N324 Zn46 I412 114.9(10) . . ?
N324 Zn46 I411 97.7(10) . . ?
I411 Zn46 I412 121.3(8) . . ?
N311 Zn51 I502 94(3) 4_676 . ?
N301 Zn51 N311 85(3) . 4_676 ?
N301 Zn51 I502 86(3) . . ?
N301 Zn51 I501 138(4) . . ?
I501 Zn51 I502 120(4) . . ?
N313 Zn53 N312 100.2(19) . . ?
N313 Zn53 I506 107.6(19) . . ?
N313 Zn53 I505 117.1(18) . . ?
N312 Zn53 I506 98.0(15) . . ?
N312 Zn53 I505 114(2) . . ?
I505 Zn53 I506 116.7(18) . . ?
H80A C803 H80B 108.1 . . ?
C804 C803 H80A 109.5 . . ?
C804 C803 H80B 109.5 . . ?
C804 C803 C802 111(2) . . ?
C802 C803 H80A 109.5 . . ?
C802 C803 H80B 109.5 . . ?
C803 C804 H80C 109.4 . . ?
C803 C804 H80D 109.4 . . ?
C803 C804 C805 111.3(18) . . ?
H80C C804 H80D 108.0 . . ?
C805 C804 H80C 109.4 . . ?
C805 C804 H80D 109.4 . . ?
C804 C805 H80E 109.4 . . ?
C804 C805 H80F 109.4 . . ?
H80E C805 H80F 108.0 . . ?
C806 C805 C804 111.2(18) . . ?
C806 C805 H80E 109.4 . . ?
C806 C805 H80F 109.4 . . ?
C805 C806 H80G 109.5 . . ?
C805 C806 H80H 109.5 . . ?
C805 C806 C801 110.5(19) . . ?
H80G C806 H80H 108.1 . . ?
C801 C806 H80G 109.5 . . ?
C801 C806 H80H 109.5 . . ?
C806 C801 H80I 109.4 . . ?
C806 C801 H80J 109.4 . . ?
C806 C801 C802 111.2(19) . . ?
H80I C801 H80J 108.0 . . ?
C802 C801 H80I 109.4 . . ?
C802 C801 H80J 109.4 . . ?
C803 C802 C801 111.1(19) . . ?
C803 C802 H80K 109.4 . . ?
C803 C802 H80L 109.4 . . ?
C801 C802 H80K 109.4 . . ?
C801 C802 H80L 109.4 . . ?
H80K C802 H80L 108.0 . . ?
H81A C810 H81B 107.8 . . ?
C811 C810 H81A 109.1 . . ?
C811 C810 H81B 109.1 . . ?
C809 C810 H81A 109.1 . . ?
C809 C810 H81B 109.1 . . ?
C809 C810 C811 113(2) . . ?
C810 C811 H81C 109.4 . . ?
C810 C811 H81D 109.4 . . ?
C810 C811 C812 111(2) . . ?
H81C C811 H81D 108.0 . . ?
C812 C811 H81C 109.4 . . ?
C812 C811 H81D 109.4 . . ?
C811 C812 H81E 109.3 . . ?
C811 C812 H81F 109.3 . . ?
H81E C812 H81F 108.0 . . ?
C807 C812 C811 112(2) . . ?
C807 C812 H81E 109.3 . . ?
C807 C812 H81F 109.3 . . ?
C812 C807 H80M 109.2 . . ?
C812 C807 H80N 109.2 . . ?
H80M C807 H80N 107.9 . . ?
C808 C807 C812 112(2) . . ?
C808 C807 H80M 109.2 . . ?
C808 C807 H80N 109.2 . . ?
C807 C808 H80O 109.3 . . ?
C807 C808 H80P 109.3 . . ?
C807 C808 C809 112(2) . . ?
H80O C808 H80P 107.9 . . ?
C809 C808 H80O 109.3 . . ?
C809 C808 H80P 109.3 . . ?
C810 C809 C808 112(2) . . ?
C810 C809 H80Q 109.3 . . ?
C810 C809 H80R 109.3 . . ?
C808 C809 H80Q 109.3 . . ?
C808 C809 H80R 109.3 . . ?
H80Q C809 H80R 108.0 . . ?
N319 C3 H3 119.4 . . ?
C1 C3 N319 121(2) . . ?
C1 C3 H3 119.4 . . ?
C357 C1 H1 120.4 . . ?
C3 C1 C357 119(3) . . ?
C3 C1 H1 120.4 . . ?

loop_
_geom_bond_atom_site_label_1
_geom_bond_atom_site_label_2
_geom_bond_distance
_geom_bond_site_symmetry_2
_geom_bond_publ_flag
I304 Zn32 2.534(9) . ?
I307 Zn34 2.507(11) . ?
I308 Zn34 2.539(11) . ?
I406 Zn43 2.510(17) . ?
I310 Zn35 2.520(12) . ?
I312 Zn36 2.526(8) . ?
I405 Zn43 2.575(18) . ?
I303 Zn32 2.511(5) . ?
I301 Zn31 2.481(12) . ?
I309 Zn35 2.518(12) . ?
I311 Zn36 2.532(6) . ?
I302 Zn31 2.536(9) . ?
Zn34 N323 2.16(2) 4_666 ?
Zn34 N317 2.045(14) . ?
Zn32 N307 2.061(15) . ?
Zn32 N306 2.060(16) . ?
Zn35 N319 2.059(18) . ?
Zn35 N318 2.109(16) . ?
Zn31 N311 2.15(3) 4_676 ?
Zn31 N301 2.076(16) . ?
Zn43 N313 2.102(19) . ?
Zn43 N312 2.04(2) . ?
Zn36 N305 2.112(17) 1_544 ?
Zn36 N324 2.08(2) . ?
N309 C324 1.35(2) . ?
N309 C325 1.34(2) . ?
N316 C343 1.299(18) . ?
N316 C344 1.325(18) . ?
N314 C342 1.334(19) . ?
N314 C344 1.313(19) . ?
N323 C365 1.33(2) . ?
N323 C366 1.32(2) . ?
N323 Zn44 2.046(16) 4_565 ?
N321 C361 1.33(2) . ?
N321 C360 1.37(2) . ?
N315 C343 1.315(19) . ?
N315 C342 1.340(19) . ?
N317 C348 1.33(2) . ?
N317 C347 1.35(2) . ?
N317 Zn44 2.079(12) . ?
N308 C324 1.31(2) . ?
N308 C326 1.33(2) . ?
N313 C337 1.28(2) . ?
N313 C341 1.30(2) . ?
N313 Zn33 2.126(17) . ?
N313 Zn53 2.05(4) . ?
N310 C325 1.33(2) . ?
N310 C326 1.34(2) . ?
N307 C323 1.31(3) . ?
N307 C319 1.31(2) . ?
N307 Zn42 2.081(17) . ?
N307 Zn52 2.51(10) . ?
N312 C336 1.32(3) . ?
N312 C332 1.30(3) . ?
N312 Zn33 2.04(2) . ?
N312 Zn53 2.18(5) . ?
N319 C355 1.29(3) . ?
N319 C359 1.38(4) . ?
N319 Zn45 2.096(15) . ?
N319 C3 1.38(3) . ?
N304 C308 1.31(2) . ?
N304 C307 1.29(2) . ?
N302 C308 1.33(2) . ?
N302 C306 1.33(2) . ?
N322 C361 1.29(2) . ?
N322 C362 1.36(2) . ?
N303 C306 1.36(2) . ?
N303 C307 1.35(2) . ?
C324 C321 1.49(2) . ?
N320 C360 1.29(2) . ?
N320 C362 1.33(3) . ?
N318 C354 1.30(2) . ?
N318 C350 1.37(2) . ?
N318 Zn45 2.058(13) . ?
N311 C329 1.29(3) . ?
N311 C330 1.28(3) . ?
N311 Zn41 1.96(3) 4_575 ?
N311 Zn51 2.40(8) 4_575 ?
C325 C327 1.48(2) . ?
C352 C344 1.487(19) . ?
C352 C353 1.36(2) . ?
C352 C351 1.35(2) . ?
C339 C342 1.520(19) . ?
C339 C338 1.34(2) . ?
C339 C340 1.37(2) . ?
C321 C322 1.36(2) . ?
C321 C320 1.36(3) . ?
N305 C312 1.30(3) . ?
N305 C311 1.29(2) . ?
N305 Zn46 2.10(2) 1_566 ?
C361 C363 1.50(2) . ?
N301 C305 1.36(2) . ?
N301 C301 1.27(3) . ?
N301 Zn41 2.082(18) . ?
N301 Zn51 2.24(8) . ?
C343 C345 1.507(18) . ?
C345 C349 1.35(2) . ?
C345 C346 1.37(2) . ?
C327 C328 1.37(3) . ?
C327 C331 1.37(3) . ?
N306 C314 1.36(2) . ?
N306 C318 1.34(2) . ?
N306 Zn42 2.025(18) . ?
N306 Zn52 2.18(10) . ?
C360 C357 1.43(2) . ?
O2A C8A 1.380(14) . ?
O2A C14A 1.431(17) . ?
C308 C316 1.51(2) . ?
O3A C12A 1.380(14) . ?
O3A C15A 1.426(17) . ?
C363 C364 1.34(3) . ?
C363 C367 1.41(2) . ?
C349 H349 0.9500 . ?
C349 C348 1.38(2) . ?
C357 C356 1.30(3) . ?
C357 C358 1.45(3) . ?
C357 C1 1.45(3) . ?
C334 C326 1.47(3) . ?
C334 C333 1.32(3) . ?
C334 C335 1.37(3) . ?
C316 C315 1.34(2) . ?
C316 C317 1.40(2) . ?
C353 H353 0.9500 . ?
C353 C354 1.37(2) . ?
C306 C303 1.49(2) . ?
C322 H322 0.9500 . ?
C322 C323 1.39(3) . ?
C329 H329 0.9500 . ?
C329 C328 1.44(3) . ?
C320 H320 0.9500 . ?
C320 C319 1.42(3) . ?
C348 H348 0.9500 . ?
C328 H328 0.9500 . ?
C365 H365 0.9500 . ?
C365 C364 1.37(3) . ?
C323 H323 0.9500 . ?
C307 C309 1.54(2) . ?
N324 C372 1.35(3) . ?
N324 C368 1.32(3) . ?
N324 Zn46 2.05(3) . ?
C356 H356 0.9500 . ?
C356 C355 1.42(3) . ?
C337 H337 0.9500 . ?
C337 C338 1.40(3) . ?
C338 H338 0.9500 . ?
C333 H333 0.9500 . ?
C333 C332 1.41(3) . ?
C304 H304 0.9500 . ?
C304 C303 1.36(2) . ?
C304 C305 1.40(2) . ?
C354 H354 0.9500 . ?
C319 H319 0.9500 . ?
C341 H341 0.9500 . ?
C341 C340 1.37(2) . ?
C309 C310 1.33(2) . ?
C309 C313 1.37(2) . ?
C346 H346 0.9500 . ?
C346 C347 1.40(2) . ?
C351 H351 0.9500 . ?
C351 C350 1.36(2) . ?
C315 H315 0.9500 . ?
C315 C314 1.39(2) . ?
C340 H340 0.9500 . ?
C314 H314 0.9500 . ?
C366 H366 0.9500 . ?
C366 C367 1.37(3) . ?
C364 H364 0.9500 . ?
C317 H317 0.9500 . ?
C317 C318 1.38(3) . ?
C336 H336 0.9500 . ?
C336 C335 1.33(3) . ?
C303 C302 1.39(2) . ?
C332 H332 0.9500 . ?
C318 H318 0.9500 . ?
C362 C370 1.47(3) . ?
C4A C3A 1.392(15) . ?
C4A C7A 1.512(16) . ?
C4A C5A 1.398(15) . ?
O1A H1AA 0.8400 . ?
O1A C13A 1.414(17) . ?
C355 H355 0.9500 . ?
C3A H3A 0.9500 . ?
C3A C2A 1.387(15) . ?
C370 C371 1.35(3) . ?
C370 C369 1.41(3) . ?
C350 H350 0.9500 . ?
C347 H347 0.9500 . ?
C312 H312 0.9500 . ?
C312 C313 1.44(3) . ?
C367 H367 0.9500 . ?
C305 H305 0.9500 . ?
C7A C12A 1.394(15) . ?
C7A C8A 1.400(15) . ?
C310 H310 0.9500 . ?
C310 C311 1.36(3) . ?
C372 H372 0.9500 . ?
C372 C371 1.36(3) . ?
C5A C6A 1.396(15) . ?
C5A C13A 1.511(18) . ?
C302 H302 0.9500 . ?
C302 C301 1.41(3) . ?
C311 H311 0.9500 . ?
C371 H371 0.9500 . ?
C301 H301 0.9500 . ?
C330 H330 0.9500 . ?
C330 C331 1.42(3) . ?
C6A H6A 0.9500 . ?
C6A C1A 1.386(15) . ?
C12A C11A 1.398(16) . ?
C335 H335 0.9500 . ?
C313 H313 0.9500 . ?
C331 H331 0.9500 . ?
C1A H1A 0.9500 . ?
C1A C2A 1.391(15) . ?
C2A H2A 0.9500 . ?
C368 H368 0.9500 . ?
C368 C369 1.33(3) . ?
C11A H11A 0.9500 . ?
C11A C10A 1.387(16) . ?
C369 H369 0.9500 . ?
C8A C9A 1.395(16) . ?
C10A H10A 0.9500 . ?
C10A C9A 1.385(16) . ?
C14A H14A 0.9800 . ?
C14A H14B 0.9800 . ?
C14A H14C 0.9800 . ?
C9A H9A 0.9500 . ?
C13A H13A 0.9900 . ?
C13A H13B 0.9900 . ?
C359 H359 0.9500 . ?
C359 C358 1.34(4) . ?
C358 H358 0.9500 . ?
C15A H15A 0.9800 . ?
C15A H15B 0.9800 . ?
C15A H15C 0.9800 . ?
I410 Zn45 2.536(7) . ?
Zn45 I409 2.535(6) . ?
I404 Zn42 2.559(10) . ?
Zn42 I403 2.512(12) . ?
I408 Zn44 2.553(7) . ?
Zn44 I407 2.523(9) . ?
I402 Zn41 2.565(12) . ?
Zn41 I401 2.499(13) . ?
I306 Zn33 2.527(10) . ?
Zn33 I305 2.583(13) . ?
I504 Zn52 2.548(18) . ?
Zn52 I503 2.508(19) . ?
I412 Zn46 2.55(2) . ?
I411 Zn46 2.53(2) . ?
I502 Zn51 2.60(9) . ?
I501 Zn51 2.33(9) . ?
I506 Zn53 2.65(4) . ?
I505 Zn53 2.25(5) . ?
C803 H80A 0.9900 . ?
C803 H80B 0.9900 . ?
C803 C804 1.536(13) . ?
C803 C802 1.538(13) . ?
C804 H80C 0.9900 . ?
C804 H80D 0.9900 . ?
C804 C805 1.537(13) . ?
C805 H80E 0.9900 . ?
C805 H80F 0.9900 . ?
C805 C806 1.536(13) . ?
C806 H80G 0.9900 . ?
C806 H80H 0.9900 . ?
C806 C801 1.538(13) . ?
C801 H80I 0.9900 . ?
C801 H80J 0.9900 . ?
C801 C802 1.538(13) . ?
C802 H80K 0.9900 . ?
C802 H80L 0.9900 . ?
C810 H81A 0.9900 . ?
C810 H81B 0.9900 . ?
C810 C811 1.534(13) . ?
C810 C809 1.534(13) . ?
C811 H81C 0.9900 . ?
C811 H81D 0.9900 . ?
C811 C812 1.537(13) . ?
C812 H81E 0.9900 . ?
C812 H81F 0.9900 . ?
C812 C807 1.536(13) . ?
C807 H80M 0.9900 . ?
C807 H80N 0.9900 . ?
C807 C808 1.535(13) . ?
C808 H80O 0.9900 . ?
C808 H80P 0.9900 . ?
C808 C809 1.536(13) . ?
C809 H80Q 0.9900 . ?
C809 H80R 0.9900 . ?
C3 H3 0.9500 . ?
C3 C1 1.34(4) . ?
C1 H1 0.9500 . ?

loop_
_geom_torsion_atom_site_label_1
_geom_torsion_atom_site_label_2
_geom_torsion_atom_site_label_3
_geom_torsion_atom_site_label_4
_geom_torsion
_geom_torsion_site_symmetry_1
_geom_torsion_site_symmetry_2
_geom_torsion_site_symmetry_3
_geom_torsion_site_symmetry_4
_geom_torsion_publ_flag
Zn34 N323 C365 C364 170.4(13) 4_565 . . . ?
Zn34 N323 C366 C367 -172.4(16) 4_565 . . . ?
Zn34 N317 C348 C349 171.6(18) . . . . ?
Zn34 N317 C347 C346 -173.1(17) . . . . ?
Zn32 N307 C323 C322 -173.3(13) . . . . ?
Zn32 N307 C319 C320 174.5(15) . . . . ?
Zn32 N306 C314 C315 -171.7(17) . . . . ?
Zn32 N306 C318 C317 174(2) . . . . ?
Zn35 N319 C355 C356 -179.3(18) . . . . ?
Zn35 N319 C359 C358 173(6) . . . . ?
Zn35 N318 C354 C353 -173.4(16) . . . . ?
Zn35 N318 C350 C351 177.9(19) . . . . ?
Zn31 N311 C329 C328 171.7(13) 4_575 . . . ?
Zn31 N311 C330 C331 -174(2) 4_575 . . . ?
Zn31 N301 C305 C304 169.1(18) . . . . ?
Zn31 N301 C301 C302 -169(3) . . . . ?
Zn43 N313 C337 C338 179.8(17) . . . . ?
Zn43 N313 C341 C340 -176.7(18) . . . . ?
Zn43 N312 C336 C335 -175.7(19) . . . . ?
Zn43 N312 C332 C333 178.5(19) . . . . ?
Zn36 N305 C312 C313 178.2(17) 1_566 . . . ?
Zn36 N305 C311 C310 179(2) 1_566 . . . ?
Zn36 N324 C372 C371 -171(2) . . . . ?
Zn36 N324 C368 C369 175(3) . . . . ?
N309 C324 C321 C322 172.0(14) . . . . ?
N309 C324 C321 C320 0(2) . . . . ?
N309 C325 C327 C328 1(2) . . . . ?
N309 C325 C327 C331 -177.1(19) . . . . ?
N316 C343 C345 C349 0(3) . . . . ?
N316 C343 C345 C346 178.5(17) . . . . ?
N323 C365 C364 C363 2(3) . . . . ?
N323 C366 C367 C363 2(3) . . . . ?
N321 C361 C363 C364 11(2) . . . . ?
N321 C361 C363 C367 -169.4(15) . . . . ?
N321 C360 C357 C356 18(3) . . . . ?
N321 C360 C357 C358 150(4) . . . . ?
N321 C360 C357 C1 -152(2) . . . . ?
N315 C343 C345 C349 -176.4(18) . . . . ?
N315 C343 C345 C346 2(3) . . . . ?
N308 C324 C321 C322 -12(2) . . . . ?
N308 C324 C321 C320 176.3(15) . . . . ?
N313 C337 C338 C339 -2(3) . . . . ?
N313 C341 C340 C339 -4(4) . . . . ?
N310 C325 C327 C328 -176.8(15) . . . . ?
N310 C325 C327 C331 5(3) . . . . ?
N312 C336 C335 C334 0(4) . . . . ?
N319 C359 C358 C357 12(12) . . . . ?
N319 C3 C1 C357 13(6) . . . . ?
N304 C308 C316 C315 179(2) . . . . ?
N304 C308 C316 C317 -5(3) . . . . ?
N304 C307 C309 C310 172(2) . . . . ?
N304 C307 C309 C313 -7(3) . . . . ?
N302 C308 C316 C315 2(3) . . . . ?
N302 C308 C316 C317 177.9(19) . . . . ?
N302 C306 C303 C304 -7(3) . . . . ?
N302 C306 C303 C302 175(2) . . . . ?
N322 C361 C363 C364 -170.1(16) . . . . ?
N322 C361 C363 C367 10(2) . . . . ?
N322 C362 C370 C371 -21(3) . . . . ?
N322 C362 C370 C369 167(2) . . . . ?
N303 C306 C303 C304 177(2) . . . . ?
N303 C306 C303 C302 -1(3) . . . . ?
N303 C307 C309 C310 -10(3) . . . . ?
N303 C307 C309 C313 171.0(19) . . . . ?
C324 N309 C325 N310 3(2) . . . . ?
C324 N309 C325 C327 -174.1(13) . . . . ?
C324 N308 C326 N310 5(2) . . . . ?
C324 N308 C326 C334 -178.4(13) . . . . ?
C324 C321 C322 C323 178.1(14) . . . . ?
C324 C321 C320 C319 -177.2(17) . . . . ?
N320 C360 C357 C356 -164(2) . . . . ?
N320 C360 C357 C358 -32(5) . . . . ?
N320 C360 C357 C1 26(3) . . . . ?
N320 C362 C370 C371 159(2) . . . . ?
N320 C362 C370 C369 -12(4) . . . . ?
N311 C329 C328 C327 -2(3) . . . . ?
N311 C330 C331 C327 6(4) . . . . ?
C325 N309 C324 N308 0(2) . . . . ?
C325 N309 C324 C321 175.5(12) . . . . ?
C325 N310 C326 N308 -2(2) . . . . ?
C325 N310 C326 C334 -179.1(14) . . . . ?
C325 C327 C328 C329 -174.6(15) . . . . ?
C325 C327 C331 C330 173(2) . . . . ?
C352 C353 C354 N318 1(3) . . . . ?
C352 C351 C350 N318 -8(4) . . . . ?
C321 C322 C323 N307 2(3) . . . . ?
C321 C320 C319 N307 -4(3) . . . . ?
N305 C312 C313 C309 1(4) . . . . ?
C361 N321 C360 N320 -3(2) . . . . ?
C361 N321 C360 C357 175.1(15) . . . . ?
C361 N322 C362 N320 0(3) . . . . ?
C361 N322 C362 C370 -179.4(17) . . . . ?
C361 C363 C364 C365 -177.4(15) . . . . ?
C361 C363 C367 C366 175.7(17) . . . . ?
C343 N316 C344 N314 3(3) . . . . ?
C343 N316 C344 C352 -176.2(15) . . . . ?
C343 N315 C342 N314 5(3) . . . . ?
C343 N315 C342 C339 -173.0(15) . . . . ?
C343 C345 C349 C348 176.4(19) . . . . ?
C343 C345 C346 C347 -177.8(19) . . . . ?
C345 C349 C348 N317 4(4) . . . . ?
C345 C346 C347 N317 -1(3) . . . . ?
C342 N314 C344 N316 0(3) . . . . ?
C342 N314 C344 C352 180.0(16) . . . . ?
C342 N315 C343 N316 -1(3) . . . . ?
C342 N315 C343 C345 175.3(15) . . . . ?
C342 C339 C338 C337 177.4(17) . . . . ?
C342 C339 C340 C341 -174.6(19) . . . . ?
C360 N321 C361 N322 5(2) . . . . ?
C360 N321 C361 C363 -176.1(13) . . . . ?
C360 N320 C362 N322 2(3) . . . . ?
C360 N320 C362 C370 -178.6(18) . . . . ?
C360 C357 C356 C355 -176(2) . . . . ?
C360 C357 C358 C359 171(6) . . . . ?
C360 C357 C1 C3 172(3) . . . . ?
O2A C8A C9A C10A 179(3) . . . . ?
C308 N304 C307 N303 -2(3) . . . . ?
C308 N304 C307 C309 175.5(18) . . . . ?
C308 N302 C306 N303 -3(3) . . . . ?
C308 N302 C306 C303 -179.3(17) . . . . ?
C308 C316 C315 C314 177(2) . . . . ?
C308 C316 C317 C318 -175(2) . . . . ?
O3A C12A C11A C10A 180(3) . . . . ?
C349 C345 C346 C347 0(3) . . . . ?
C344 N316 C343 N315 -3(3) . . . . ?
C344 N316 C343 C345 -179.3(15) . . . . ?
C344 N314 C342 N315 -5(3) . . . . ?
C344 N314 C342 C339 173.3(16) . . . . ?
C344 C352 C353 C354 -176.9(17) . . . . ?
C344 C352 C351 C350 -179(2) . . . . ?
C357 C356 C355 N319 -5(4) . . . . ?
C334 C333 C332 N312 -5(4) . . . . ?
C316 C315 C314 N306 -3(4) . . . . ?
C316 C317 C318 N306 -2(4) . . . . ?
C353 C352 C344 N316 -10(3) . . . . ?
C353 C352 C344 N314 170.7(18) . . . . ?
C353 C352 C351 C350 6(3) . . . . ?
C306 N302 C308 N304 8(3) . . . . ?
C306 N302 C308 C316 -174.9(16) . . . . ?
C306 N303 C307 N304 7(3) . . . . ?
C306 N303 C307 C309 -171.4(16) . . . . ?
C306 C303 C302 C301 180(2) . . . . ?
C322 C321 C320 C319 11(3) . . . . ?
C329 N311 C330 C331 -5(4) . . . . ?
C320 C321 C322 C323 -10(2) . . . . ?
C348 N317 C347 C346 3(3) . . . . ?
C328 C327 C331 C330 -5(3) . . . . ?
C365 N323 C366 C367 3(3) . . . . ?
C323 N307 C319 C320 -5(3) . . . . ?
C307 N304 C308 N302 -6(3) . . . . ?
C307 N304 C308 C316 177.6(18) . . . . ?
C307 N303 C306 N302 -4(3) . . . . ?
C307 N303 C306 C303 172.7(17) . . . . ?
C307 C309 C310 C311 176(2) . . . . ?
C307 C309 C313 C312 -179(2) . . . . ?
N324 C372 C371 C370 -5(5) . . . . ?
N324 C368 C369 C370 -2(6) . . . . ?
C356 C357 C358 C359 -47(8) . . . . ?
C356 C357 C1 C3 1(4) . . . . ?
C337 N313 C341 C340 0(4) . . . . ?
C338 C339 C342 N314 169.2(18) . . . . ?
C338 C339 C342 N315 -12(3) . . . . ?
C338 C339 C340 C341 4(3) . . . . ?
C326 N308 C324 N309 -3(2) . . . . ?
C326 N308 C324 C321 -179.1(13) . . . . ?
C326 N310 C325 N309 -2(2) . . . . ?
C326 N310 C325 C327 175.3(14) . . . . ?
C326 C334 C333 C332 -179.5(19) . . . . ?
C326 C334 C335 C336 -178.2(19) . . . . ?
C333 C334 C326 N308 -16(3) . . . . ?
C333 C334 C326 N310 161.4(19) . . . . ?
C333 C334 C335 C336 -4(3) . . . . ?
C304 C303 C302 C301 2(4) . . . . ?
C354 N318 C350 C351 6(3) . . . . ?
C319 N307 C323 C322 6(3) . . . . ?
C341 N313 C337 C338 3(3) . . . . ?
C309 C310 C311 N305 4(4) . . . . ?
C346 C345 C349 C348 -2(3) . . . . ?
C351 C352 C344 N316 176.3(19) . . . . ?
C351 C352 C344 N314 -3(3) . . . . ?
C351 C352 C353 C354 -3(3) . . . . ?
C315 C316 C317 C318 1(4) . . . . ?
C340 C339 C342 N314 -12(3) . . . . ?
C340 C339 C342 N315 166.4(17) . . . . ?
C340 C339 C338 C337 -1(3) . . . . ?
C314 N306 C318 C317 0(4) . . . . ?
C366 N323 C365 C364 -5(2) . . . . ?
C364 C363 C367 C366 -5(3) . . . . ?
C317 C316 C315 C314 1(3) . . . . ?
C336 N312 C332 C333 1(3) . . . . ?
C303 C304 C305 N301 0(4) . . . . ?
C303 C302 C301 N301 -1(5) . . . . ?
C332 N312 C336 C335 1(3) . . . . ?
C318 N306 C314 C315 2(3) . . . . ?
C362 N322 C361 N321 -4(3) . . . . ?
C362 N322 C361 C363 177.1(15) . . . . ?
C362 N320 C360 N321 0(3) . . . . ?
C362 N320 C360 C357 -178.0(18) . . . . ?
C362 C370 C371 C372 -175(2) . . . . ?
C362 C370 C369 C368 179(3) . . . . ?
C4A C3A C2A C1A -2(3) . . . . ?
C4A C7A C12A O3A 0(4) . . . . ?
C4A C7A C12A C11A -176(2) . . . . ?
C4A C7A C8A O2A 1(4) . . . . ?
C4A C7A C8A C9A 177(2) . . . . ?
C4A C5A C6A C1A 3(4) . . . . ?
C4A C5A C13A O1A -160(2) . . . . ?
C355 N319 C359 C358 31(9) . . . . ?
C355 N319 C3 C1 -23(5) . . . . ?
C3A C4A C7A C12A 108(3) . . . . ?
C3A C4A C7A C8A -73(3) . . . . ?
C3A C4A C5A C6A -2(4) . . . . ?
C3A C4A C5A C13A -179(2) . . . . ?
C350 N318 C354 C353 -2(3) . . . . ?
C347 N317 C348 C349 -4(3) . . . . ?
C312 N305 C311 C310 -1(4) . . . . ?
C367 C363 C364 C365 3(3) . . . . ?
C305 N301 C301 C302 -1(5) . . . . ?
C305 C304 C303 C306 -179(2) . . . . ?
C305 C304 C303 C302 -2(4) . . . . ?
C7A C4A C3A C2A -178(2) . . . . ?
C7A C4A C5A C6A 178(2) . . . . ?
C7A C4A C5A C13A 0(4) . . . . ?
C7A C12A C11A C10A -4(4) . . . . ?
C7A C8A C9A C10A 4(4) . . . . ?
C310 C309 C313 C312 2(3) . . . . ?
C372 N324 C368 C369 -7(5) . . . . ?
C5A C4A C3A C2A 2(4) . . . . ?
C5A C4A C7A C12A -72(3) . . . . ?
C5A C4A C7A C8A 107(3) . . . . ?
C5A C6A C1A C2A -3(4) . . . . ?
C311 N305 C312 C313 -2(4) . . . . ?
C371 C370 C369 C368 7(5) . . . . ?
C301 N301 C305 C304 1(4) . . . . ?
C330 N311 C329 C328 3(3) . . . . ?
C6A C5A C13A O1A 23(4) . . . . ?
C6A C1A C2A C3A 3(3) . . . . ?
C12A C7A C8A O2A -179(2) . . . . ?
C12A C7A C8A C9A -4(4) . . . . ?
C12A C11A C10A C9A 5(5) . . . . ?
C335 C334 C326 N308 158.7(18) . . . . ?
C335 C334 C326 N310 -24(3) . . . . ?
C335 C334 C333 C332 6(3) . . . . ?
C313 C309 C310 C311 -5(4) . . . . ?
C331 C327 C328 C329 3(3) . . . . ?
C368 N324 C372 C371 10(4) . . . . ?
C11A C10A C9A C8A -4(5) . . . . ?
C369 C370 C371 C372 -4(4) . . . . ?
C8A C7A C12A O3A -180(2) . . . . ?
C8A C7A C12A C11A 4(4) . . . . ?
C14A O2A C8A C7A -174(2) . . . . ?
C14A O2A C8A C9A 10(4) . . . . ?
C13A C5A C6A C1A 180(2) . . . . ?
C359 N319 C355 C356 -36(4) . . . . ?
C358 C357 C356 C355 45(4) . . . . ?
C15A O3A C12A C7A -176(3) . . . . ?
C15A O3A C12A C11A 0(4) . . . . ?
Zn45 N319 C355 C356 179.8(18) . . . . ?
Zn45 N319 C3 C1 175(3) . . . . ?
Zn45 N318 C354 C353 -173.8(16) . . . . ?
Zn45 N318 C350 C351 178.0(18) . . . . ?
Zn42 N307 C323 C322 -172.3(13) . . . . ?
Zn42 N307 C319 C320 173.5(15) . . . . ?
Zn42 N306 C314 C315 -171.3(17) . . . . ?
Zn42 N306 C318 C317 174(2) . . . . ?
Zn44 N323 C365 C364 171.0(13) 4_565 . . . ?
Zn44 N323 C366 C367 -173.0(16) 4_565 . . . ?
Zn44 N317 C348 C349 174.3(17) . . . . ?
Zn44 N317 C347 C346 -175.9(17) . . . . ?
Zn41 N311 C329 C328 170.7(14) 4_575 . . . ?
Zn41 N311 C330 C331 -175(2) 4_575 . . . ?
Zn41 N301 C305 C304 178.4(18) . . . . ?
Zn41 N301 C301 C302 -178(3) . . . . ?
Zn33 N313 C337 C338 179.3(16) . . . . ?
Zn33 N313 C341 C340 -176.4(18) . . . . ?
Zn33 N312 C336 C335 -177.2(19) . . . . ?
Zn33 N312 C332 C333 179.8(18) . . . . ?
Zn52 N307 C323 C322 -175(4) . . . . ?
Zn52 N307 C319 C320 176(3) . . . . ?
Zn52 N306 C314 C315 -145(3) . . . . ?
Zn52 N306 C318 C317 154(4) . . . . ?
Zn46 N305 C312 C313 -178.3(19) 1_566 . . . ?
Zn46 N305 C311 C310 175(2) 1_566 . . . ?
Zn46 N324 C372 C371 179(2) . . . . ?
Zn46 N324 C368 C369 -174(3) . . . . ?
Zn51 N311 C329 C328 170(2) 4_575 . . . ?
Zn51 N311 C330 C331 -165(4) 4_575 . . . ?
Zn51 N301 C305 C304 141(3) . . . . ?
Zn51 N301 C301 C302 -148(4) . . . . ?
Zn53 N313 C337 C338 -176(2) . . . . ?
Zn53 N313 C341 C340 178(2) . . . . ?
Zn53 N312 C336 C335 -173(2) . . . . ?
Zn53 N312 C332 C333 177(2) . . . . ?
C803 C804 C805 C806 56(4) . . . . ?
C804 C803 C802 C801 56(5) . . . . ?
C804 C805 C806 C801 -56(4) . . . . ?
C805 C806 C801 C802 56(4) . . . . ?
C806 C801 C802 C803 -56(4) . . . . ?
C802 C803 C804 C805 -56(4) . . . . ?
C810 C811 C812 C807 54(5) . . . . ?
C811 C810 C809 C808 53(6) . . . . ?
C811 C812 C807 C808 -54(5) . . . . ?
C812 C807 C808 C809 54(5) . . . . ?
C807 C808 C809 C810 -53(5) . . . . ?
C809 C810 C811 C812 -54(6) . . . . ?
C3 N319 C355 C356 18(4) . . . . ?
C1 C357 C356 C355 -5(4) . . . . ?

loop_
_exptl_oxdiff_crystal_face_indexfrac_h
_exptl_oxdiff_crystal_face_indexfrac_k
_exptl_oxdiff_crystal_face_indexfrac_l
_exptl_oxdiff_crystal_face_x
_exptl_oxdiff_crystal_face_y
_exptl_oxdiff_crystal_face_z
1.0008 -0.0003 -1.0014 -0.0018 0.0602 -0.0052
-1.0008 0.0003 1.0014 0.0018 -0.0602 0.0052
-1.0032 -2.0001 2.0030 0.2105 -0.0822 -0.0071
1.0032 2.0001 -2.0030 -0.2105 0.0822 0.0071
2.0013 2.0009 0.9987 -0.1729 0.0482 0.1543
-1.9998 -1.0009 -1.9999 0.0637 -0.0255 -0.1672
0.9988 0.0006 2.0010 0.0277 -0.0104 0.1091
-0.9988 -0.0006 -2.0010 -0.0277 0.0104 -0.1091
-2.0018 -1.0000 1.0024 0.0932 -0.0961 -0.0528
0.9995 0.0003 1.0002 0.0179 0.0131 0.0710
-0.9995 -0.0003 -1.0002 -0.0179 -0.0131 -0.0710
-1.9993 2.0011 1.0011 -0.2051 -0.0985 0.0227
1.9993 -2.0011 -1.0011 0.2051 0.0985 -0.0227
-0.9984 2.0007 -0.0003 -0.2069 -0.0383 0.0175
1.0015 -0.0006 -2.0021 -0.0116 0.0838 -0.0433
-1.9996 -0.0002 -0.9996 -0.0259 -0.0498 -0.1039
